data_7057214
loop_
_publ_author_name
'Bo, Le'
'Wang, Shiqing'
'Schipper, Desmond'
'Yang, Xiaoping'
'Zhu, Ting'
'Tao, Junbin'

_publ_section_title
;
 Self-assembly of luminescent Zn--Ln (Ln = Sm and Nd) nanoclusters with a
 long-chain Schiff base ligand
;
_journal_issue 9
_journal_name_full 'New Journal of Chemistry'
_journal_page_first 7241
_journal_paper_doi 10.1039/C7NJ04967F
_journal_volume 42
_journal_year 2018
_chemical_formula_sum 'C208 H263 N16 O64 Sm4 Zn8'
_chemical_formula_weight 5135.70
_chemical_name_systematic Cluster-1
_chemical_properties_physical Heat-sensitive
_space_group_IT_number 15
_space_group_name_Hall '-C 2yc'
_space_group_name_H-M_alt 'C 1 2/c 1'
_symmetry_cell_setting monoclinic
_symmetry_space_group_name_Hall '-C 2yc'
_symmetry_space_group_name_H-M 'C 1 2/c 1'
_atom_sites_solution_hydrogens geom
_atom_sites_solution_primary direct
_atom_sites_solution_secondary difmap
_audit_creation_method SHELXL-97
_audit_update_record
;
2017-10-02 deposited with the CCDC.
2018-03-27 downloaded from the CCDC.
;
_cell_angle_alpha 90.00
_cell_angle_beta 113.3920(10)
_cell_angle_gamma 90.00
_cell_formula_units_Z 8
_cell_length_a 45.9782(10)
_cell_length_b 49.2984(10)
_cell_length_c 31.8403(5)
_cell_measurement_reflns_used 7306
_cell_measurement_temperature 190(1)
_cell_measurement_theta_max 27.6520
_cell_measurement_theta_min 1.2863
_cell_volume 66239(2)
_computing_cell_refinement 'Collect software, Nonius B.V. 1998'
_computing_data_collection 'Collect software, Nonius B.V. 1998'
_computing_data_reduction
;
DENZO and Scalepack (Otwinoski and Minor, 1997)
;
_computing_molecular_graphics 'XP SHELXTL/PC, Siemens Analytical'
_computing_structure_refinement 'XL SHELXTL/PC, Siemens Analytical'
_computing_structure_solution
;

SIR97 - Altomare A., Burla M.C., Camalli M., Cascarano G.L., Giacovazzo C., 
Guagliardi A., Moliterni A.G.G., Polidori G.,Spagna R.
;
_diffrn_ambient_temperature 190(1)
_diffrn_detector_area_resol_mean 13.6612
_diffrn_measured_fraction_theta_full 0.984
_diffrn_measured_fraction_theta_max 0.984
_diffrn_measurement_device_type 'Mercury2 (2x2 bin mode)'
_diffrn_measurement_method dtprofit.ref
_diffrn_radiation_monochromator graphite
_diffrn_radiation_source 'fine-focus sealed tube'
_diffrn_radiation_type MoK\a
_diffrn_radiation_wavelength 0.71073
_diffrn_reflns_av_R_equivalents 0.0000
_diffrn_reflns_av_sigmaI/netI 0.0903
_diffrn_reflns_limit_h_max 49
_diffrn_reflns_limit_h_min -54
_diffrn_reflns_limit_k_max 57
_diffrn_reflns_limit_k_min 0
_diffrn_reflns_limit_l_max 37
_diffrn_reflns_limit_l_min 0
_diffrn_reflns_number 57409
_diffrn_reflns_theta_full 25.00
_diffrn_reflns_theta_max 25.00
_diffrn_reflns_theta_min 0.64
_exptl_absorpt_coefficient_mu 1.322
_exptl_absorpt_correction_T_max 1.0000
_exptl_absorpt_correction_T_min 0.7522
_exptl_absorpt_correction_type multi-scan
_exptl_absorpt_process_details 'DENZO and Scalepack (Otwinoski and Minor, 1997)'
_exptl_crystal_colour Yellow
_exptl_crystal_density_diffrn 1.030
_exptl_crystal_density_method 'not measured'
_exptl_crystal_description Block
_exptl_crystal_F_000 20984
_exptl_crystal_preparation Luminescent
_exptl_crystal_recrystallization_method 'Vapour deposition'
_exptl_crystal_size_max 0.18
_exptl_crystal_size_mid 0.16
_exptl_crystal_size_min 0.11
_refine_diff_density_max 2.020
_refine_diff_density_min -1.448
_refine_diff_density_rms 0.123
_refine_ls_extinction_method none
_refine_ls_goodness_of_fit_ref 1.094
_refine_ls_hydrogen_treatment constr
_refine_ls_matrix_type full
_refine_ls_number_parameters 2701
_refine_ls_number_reflns 57409
_refine_ls_number_restraints 1808
_refine_ls_restrained_S_all 1.120
_refine_ls_R_factor_all 0.0979
_refine_ls_R_factor_gt 0.0662
_refine_ls_shift/su_max 0.001
_refine_ls_shift/su_mean 0.000
_refine_ls_structure_factor_coef Fsqd
_refine_ls_weighting_details 'calc w=1/[\s^2^(Fo^2^)+(0.0900P)^2^+0.0000P] where P=(Fo^2^+2Fc^2^)/3'
_refine_ls_weighting_scheme calc
_refine_ls_wR_factor_gt 0.1740
_refine_ls_wR_factor_ref 0.1873
_reflns_number_gt 35715
_reflns_number_total 57409
_reflns_threshold_expression >2sigma(I)
_cod_data_source_file c7nj04967f2.cif
_cod_data_source_block cluster-1
_cod_depositor_comments
;
The following automatic conversions were performed:

'_symmetry_cell_setting' value 'Monoclinic' changed to 'monoclinic'
according to
/home/data/users/saulius/crontab/automatic-downloads/rss-feeds/RSC/lib/dictionaries/cif_core.dic
dictionary named 'cif_core.dic' version 2.4.2 from 2011-04-26.

'_exptl_absorpt_correction_type' value 'Multi-scan' changed to
'multi-scan' according to
/home/data/users/saulius/crontab/automatic-downloads/rss-feeds/RSC/lib/dictionaries/cif_core.dic
dictionary named 'cif_core.dic' version 2.4.2 from 2011-04-26.

Automatic conversion script
Id: cif_fix_values 4973 2017-02-22 13:04:09Z antanas 

 Adding full bibliography for 7057214--7057215.cif.
;
_cod_original_sg_symbol_H-M C2/c
_cod_database_code 7057214

loop_
_symmetry_equiv_pos_as_xyz
'x, y, z'
'-x, y, -z+1/2'
'x+1/2, y+1/2, z'
'-x+1/2, y+1/2, -z+1/2'
'-x, -y, -z'
'x, -y, z-1/2'
'-x+1/2, -y+1/2, -z'
'x+1/2, -y+1/2, z-1/2'

loop_
_atom_site_label
_atom_site_type_symbol
_atom_site_fract_x
_atom_site_fract_y
_atom_site_fract_z
_atom_site_U_iso_or_equiv
_atom_site_adp_type
_atom_site_occupancy
_atom_site_symmetry_multiplicity
_atom_site_calc_flag
_atom_site_refinement_flags
Sm1 Sm 0.209898(11) 0.001113(8) 0.527753(12) 0.05978(12) Uani 1 1 d U
Sm2 Sm 0.347363(9) 0.008635(7) 0.342332(10) 0.04238(10) Uani 1 1 d U
Sm3 Sm 0.190721(8) 0.275782(6) 0.181759(9) 0.03782(9) Uani 1 1 d U
Sm4 Sm 0.112188(9) 0.276974(7) 0.442981(10) 0.04368(10) Uani 1 1 d U
Zn1 Zn 0.22938(2) -0.068125(17) 0.52698(3) 0.0568(2) Uani 1 1 d U
Zn2 Zn 0.18304(3) 0.067674(19) 0.53053(3) 0.0674(3) Uani 1 1 d U
Zn3 Zn 0.37407(2) -0.055615(15) 0.39001(2) 0.04372(19) Uani 1 1 d U
Zn4 Zn 0.32313(2) 0.074201(16) 0.29977(2) 0.0483(2) Uani 1 1 d U
Zn5 Zn 0.137120(19) 0.328388(15) 0.13440(2) 0.04091(19) Uani 1 1 d U
Zn6 Zn 0.24169(2) 0.222130(15) 0.23199(2) 0.04328(19) Uani 1 1 d U
Zn7 Zn 0.08637(2) 0.341579(19) 0.39628(2) 0.0588(3) Uani 1 1 d U
Zn8 Zn 0.13781(2) 0.213927(17) 0.49527(2) 0.0463(2) Uani 1 1 d U
N1 N 0.19827(14) -0.09978(12) 0.52090(17) 0.0497(14) Uani 1 1 d U
N2 N 0.35999(13) -0.07455(10) 0.43719(14) 0.0369(12) Uani 1 1 d U
N3 N 0.25254(14) -0.08487(11) 0.48858(16) 0.0463(14) Uani 1 1 d U
N4 N 0.42058(13) -0.06810(10) 0.41468(13) 0.0381(13) Uani 1 1 d U
N5 N 0.10742(12) 0.33288(10) 0.06703(14) 0.0334(11) Uani 1 1 d U
N6 N 0.09636(15) 0.35938(11) 0.34296(16) 0.0462(14) Uani 1 1 d U
N7 N 0.10801(12) 0.34402(10) 0.16487(13) 0.0346(11) Uani 1 1 d U
N8 N 0.08474(15) 0.37610(12) 0.43149(16) 0.0559(17) Uani 1 1 d U
N9 N 0.17683(12) 0.19358(10) 0.49574(14) 0.0368(12) Uani 1 1 d U
N10 N 0.14830(19) 0.07865(14) 0.5534(2) 0.0696(19) Uani 1 1 d U
N11 N 0.25913(13) 0.19670(10) 0.19571(14) 0.0377(12) Uani 1 1 d U
N12 N 0.30747(13) 0.10255(11) 0.33403(15) 0.0415(13) Uani 1 1 d U
N13 N 0.13646(13) 0.20212(11) 0.55786(15) 0.0433(13) Uani 1 1 d U
N14 N 0.18219(16) 0.09961(12) 0.48960(17) 0.0545(16) Uani 1 1 d U
N15 N 0.23829(12) 0.19584(10) 0.27957(14) 0.0378(12) Uani 1 1 d U
N16 N 0.34708(14) 0.09939(10) 0.27202(15) 0.0404(13) Uani 1 1 d U
O1 O 0.18671(14) -0.00823(10) 0.59497(16) 0.0652(15) Uani 1 1 d U
O2 O 0.20169(12) -0.04475(10) 0.54900(15) 0.0553(13) Uani 1 1 d U
O3 O 0.21538(13) -0.13946(10) 0.41757(15) 0.0572(13) Uani 1 1 d U
O4 O 0.26914(12) -0.13292(9) 0.39655(14) 0.0494(12) Uani 1 1 d U
O5 O 0.36116(10) -0.02003(8) 0.40964(10) 0.0359(10) Uani 1 1 d U
O6 O 0.35990(11) 0.03055(8) 0.42788(12) 0.0421(11) Uani 1 1 d U
O7 O 0.18545(13) 0.00253(10) 0.43476(15) 0.0607(14) Uani 1 1 d U
O8 O 0.22019(12) -0.03577(9) 0.48444(12) 0.0505(12) Uani 1 1 d U
O9 O 0.36529(12) -0.10194(9) 0.56098(13) 0.0502(12) Uani 1 1 d U
O10 O 0.41871(11) -0.09477(10) 0.53775(12) 0.0490(12) Uani 1 1 d U
O11 O 0.38525(10) -0.02740(8) 0.35026(11) 0.0356(10) Uani 1 1 d U
O12 O 0.38190(11) 0.00642(8) 0.28833(11) 0.0415(11) Uani 1 1 d U
O13 O 0.20994(10) 0.27434(9) 0.10847(12) 0.0410(10) Uani 1 1 d U
O14 O 0.16597(9) 0.30373(7) 0.11403(10) 0.0309(9) Uani 1 1 d U
O15 O 0.03135(11) 0.35153(10) 0.10056(14) 0.0540(13) Uani 1 1 d U
O16 O 0.02952(15) 0.36152(14) 0.18622(18) 0.091(2) Uani 1 1 d U
O17 O 0.12328(11) 0.31610(9) 0.40483(12) 0.0405(10) Uani 1 1 d U
O18 O 0.17355(10) 0.29036(8) 0.45548(12) 0.0383(10) Uani 1 1 d U
O19 O 0.14598(10) 0.24436(8) 0.19633(12) 0.0384(10) Uani 1 1 d U
O20 O 0.13963(9) 0.29419(8) 0.17040(11) 0.0339(9) Uani 1 1 d U
O21 O 0.12865(12) 0.41534(9) 0.27538(12) 0.0477(12) Uani 1 1 d U
O22 O 0.12364(13) 0.42491(10) 0.35919(13) 0.0592(14) Uani 1 1 d U
O23 O 0.08996(11) 0.32006(9) 0.45342(12) 0.0476(12) Uani 1 1 d U
O24 O 0.07707(11) 0.28102(10) 0.49720(13) 0.0497(12) Uani 1 1 d U
O25 O 0.15050(11) 0.30266(9) 0.52230(12) 0.0425(11) Uani 1 1 d U
O26 O 0.13539(10) 0.25242(8) 0.51435(11) 0.0362(10) Uani 1 1 d U
O27 O 0.0784(2) 0.12941(18) 0.5411(4) 0.123(3) Uani 1 1 d U
O28 O 0.0872(2) 0.1112(2) 0.4613(3) 0.144(3) Uani 1 1 d DU
O29 O 0.21044(12) 0.04737(9) 0.50022(13) 0.0515(12) Uani 1 1 d U
O30 O 0.25753(12) 0.01756(9) 0.50365(13) 0.0486(12) Uani 1 1 d U
O31 O 0.29569(11) 0.00050(9) 0.36500(12) 0.0437(11) Uani 1 1 d U
O32 O 0.31254(10) 0.04550(8) 0.34031(11) 0.0389(10) Uani 1 1 d U
O33 O 0.37538(12) 0.15824(10) 0.33142(16) 0.0596(13) Uani 1 1 d U
O34 O 0.36008(15) 0.18512(14) 0.2422(2) 0.091(2) Uani 1 1 d U
O35 O 0.20636(10) 0.23074(7) 0.17107(11) 0.0321(9) Uani 1 1 d U
O36 O 0.15235(10) 0.24466(8) 0.10947(12) 0.0395(10) Uani 1 1 d U
O37 O 0.14811(14) -0.01680(11) 0.48408(18) 0.0659(14) Uani 1 1 d U
O38 O 0.16436(14) 0.03009(10) 0.51871(16) 0.0580(13) Uani 1 1 d U
O39 O 0.19410(15) 0.13539(11) 0.66105(15) 0.0696(16) Uani 1 1 d U
O40 O 0.20955(11) 0.18607(10) 0.63471(12) 0.0492(12) Uani 1 1 d U
O41 O 0.14256(10) 0.23743(8) 0.44313(12) 0.0385(10) Uani 1 1 d U
O42 O 0.11677(10) 0.26014(9) 0.36462(11) 0.0415(11) Uani 1 1 d U
O43 O 0.40761(10) 0.02602(8) 0.39112(11) 0.0392(10) Uani 1 1 d U
O44 O 0.36411(10) 0.05318(8) 0.32886(12) 0.0354(9) Uani 1 1 d U
O45 O 0.27027(13) 0.12642(10) 0.15359(14) 0.0584(14) Uani 1 1 d U
O46 O 0.24048(17) 0.11776(15) 0.2190(2) 0.104(2) Uani 1 1 d U
O47 O 0.21395(10) 0.24898(7) 0.25023(11) 0.0317(9) Uani 1 1 d U
O48 O 0.18612(10) 0.29143(8) 0.26408(11) 0.0363(10) Uani 1 1 d U
O49 O 0.22145(13) 0.07439(10) 0.58783(14) 0.0613(14) Uani 1 1 d U
O50 O 0.23498(14) 0.03107(10) 0.59282(14) 0.0623(14) Uani 1 1 d U
O51 O 0.26153(12) -0.01729(10) 0.57729(13) 0.0529(12) Uani 1 1 d U
O52 O 0.26946(11) -0.06206(9) 0.58191(12) 0.0455(11) Uani 1 1 d U
O53 O 0.29198(10) 0.05813(9) 0.24285(12) 0.0427(11) Uani 1 1 d U
O54 O 0.31295(11) 0.01652(9) 0.26253(12) 0.0449(11) Uani 1 1 d U
O55 O 0.31986(10) -0.03401(8) 0.31314(11) 0.0403(10) Uani 1 1 d U
O56 O 0.34380(10) -0.07363(8) 0.33354(12) 0.0388(10) Uani 1 1 d U
O57 O 0.27873(10) 0.24754(8) 0.25003(12) 0.0400(10) Uani 1 1 d U
O58 O 0.24793(10) 0.27987(8) 0.20503(12) 0.0383(10) Uani 1 1 d U
O59 O 0.20502(10) 0.32242(8) 0.20331(11) 0.0376(10) Uani 1 1 d U
O60 O 0.17141(10) 0.35539(8) 0.16471(11) 0.0356(10) Uani 1 1 d U
O61 O 0.06318(12) 0.28408(10) 0.37621(13) 0.0534(13) Uani 1 1 d U
O62 O 0.04543(12) 0.32611(12) 0.35450(13) 0.0574(14) Uani 1 1 d U
O63 O 0.09808(12) 0.19641(10) 0.45321(14) 0.0557(13) Uani 1 1 d U
O64 O 0.07752(11) 0.23729(11) 0.43133(13) 0.0523(12) Uani 1 1 d U
C1 C 0.1779(2) 0.01226(18) 0.6199(3) 0.077(3) Uani 1 1 d U
H1A H 0.1792 0.0049 0.6485 0.115 Uiso 1 1 calc R
H1B H 0.1566 0.0181 0.6022 0.115 Uiso 1 1 calc R
H1C H 0.1920 0.0275 0.6255 0.115 Uiso 1 1 calc R
C2 C 0.1750(2) -0.03372(17) 0.5969(2) 0.065(2) Uani 1 1 d U
C3 C 0.1573(3) -0.0412(2) 0.6199(3) 0.094(3) Uani 1 1 d U
H3A H 0.1524 -0.0285 0.6377 0.113 Uiso 1 1 calc R
C4 C 0.1459(3) -0.0682(3) 0.6174(4) 0.111(4) Uani 1 1 d U
H4A H 0.1331 -0.0732 0.6326 0.133 Uiso 1 1 calc R
C5 C 0.1542(2) -0.0866(2) 0.5921(3) 0.080(3) Uani 1 1 d U
H5A H 0.1471 -0.1044 0.5908 0.096 Uiso 1 1 calc R
C6 C 0.17259(19) -0.07997(16) 0.5682(2) 0.0565(19) Uani 1 1 d U
C7 C 0.18455(19) -0.05280(15) 0.5702(2) 0.0551(19) Uani 1 1 d U
C8 C 0.17908(19) -0.10073(15) 0.5402(2) 0.0561(19) Uani 1 1 d U
H8A H 0.1675 -0.1167 0.5362 0.067 Uiso 1 1 calc R
C9 C 0.19806(19) -0.12339(15) 0.4922(2) 0.0569(19) Uani 1 1 d U
H9A H 0.1891 -0.1390 0.5013 0.068 Uiso 1 1 calc R
H9B H 0.2196 -0.1278 0.4962 0.068 Uiso 1 1 calc R
C10 C 0.1780(2) -0.11638(16) 0.4414(2) 0.060(2) Uani 1 1 d U
H10A H 0.1557 -0.1155 0.4361 0.072 Uiso 1 1 calc R
H10B H 0.1843 -0.0988 0.4340 0.072 Uiso 1 1 calc R
C11 C 0.1831(2) -0.13832(17) 0.4108(2) 0.066(2) Uani 1 1 d U
H11A H 0.1765 -0.1558 0.4179 0.080 Uiso 1 1 calc R
H11B H 0.1702 -0.1343 0.3789 0.080 Uiso 1 1 calc R
C12 C 0.2210(2) -0.15579(17) 0.3853(2) 0.069(2) Uani 1 1 d U
H12A H 0.2114 -0.1475 0.3552 0.083 Uiso 1 1 calc R
H12B H 0.2115 -0.1735 0.3839 0.083 Uiso 1 1 calc R
C13 C 0.2560(2) -0.15884(15) 0.3986(2) 0.060(2) Uani 1 1 d U
H13A H 0.2659 -0.1661 0.4293 0.071 Uiso 1 1 calc R
H13B H 0.2600 -0.1713 0.3779 0.071 Uiso 1 1 calc R
C14 C 0.30236(18) -0.13328(13) 0.4144(2) 0.0488(17) Uani 1 1 d U
H14A H 0.3095 -0.1460 0.3972 0.059 Uiso 1 1 calc R
H14B H 0.3106 -0.1392 0.4461 0.059 Uiso 1 1 calc R
C15 C 0.31451(17) -0.10574(13) 0.41150(19) 0.0467(17) Uani 1 1 d U
H15A H 0.3059 -0.0931 0.4269 0.056 Uiso 1 1 calc R
H15B H 0.3067 -0.1004 0.3796 0.056 Uiso 1 1 calc R
C16 C 0.35021(15) -0.10339(12) 0.43216(18) 0.0398(15) Uani 1 1 d U
H16A H 0.3586 -0.1121 0.4619 0.048 Uiso 1 1 calc R
H16B H 0.3588 -0.1126 0.4127 0.048 Uiso 1 1 calc R
C17 C 0.36106(15) -0.06328(13) 0.47390(17) 0.0412(15) Uani 1 1 d U
H17A H 0.3593 -0.0745 0.4962 0.049 Uiso 1 1 calc R
C18 C 0.36477(15) -0.03420(12) 0.48389(17) 0.0381(14) Uani 1 1 d U
C19 C 0.36696(16) -0.02612(13) 0.52797(18) 0.0447(16) Uani 1 1 d U
H19A H 0.3676 -0.0393 0.5492 0.054 Uiso 1 1 calc R
C20 C 0.36808(18) 0.00010(13) 0.53941(18) 0.0499(18) Uani 1 1 d U
H20A H 0.3697 0.0051 0.5685 0.060 Uiso 1 1 calc R
C21 C 0.36669(15) 0.02063(13) 0.50633(16) 0.0400(15) Uani 1 1 d U
H21A H 0.3684 0.0389 0.5143 0.048 Uiso 1 1 calc R
C22 C 0.36288(16) 0.01296(12) 0.46321(17) 0.0387(15) Uani 1 1 d U
C23 C 0.36254(15) -0.01430(13) 0.45115(17) 0.0372(14) Uani 1 1 d U
C24 C 0.36357(17) 0.05861(13) 0.4388(2) 0.0467(16) Uani 1 1 d U
H24A H 0.3787 0.0609 0.4697 0.070 Uiso 1 1 calc R
H24B H 0.3435 0.0661 0.4357 0.070 Uiso 1 1 calc R
H24C H 0.3709 0.0678 0.4183 0.070 Uiso 1 1 calc R
C25 C 0.1610(2) 0.02180(18) 0.4082(3) 0.072(2) Uani 1 1 d U
H25A H 0.1656 0.0286 0.3833 0.108 Uiso 1 1 calc R
H25B H 0.1604 0.0366 0.4275 0.108 Uiso 1 1 calc R
H25C H 0.1407 0.0129 0.3963 0.108 Uiso 1 1 calc R
C26 C 0.19347(18) -0.01787(16) 0.4109(2) 0.0545(18) Uani 1 1 d U
C27 C 0.1836(2) -0.01814(18) 0.3644(2) 0.067(2) Uani 1 1 d U
H27A H 0.1707 -0.0045 0.3465 0.081 Uiso 1 1 calc R
C28 C 0.1935(2) -0.03938(18) 0.3447(2) 0.069(2) Uani 1 1 d U
H28A H 0.1866 -0.0401 0.3130 0.083 Uiso 1 1 calc R
C29 C 0.21336(18) -0.05953(16) 0.3713(2) 0.0558(19) Uani 1 1 d U
H29A H 0.2198 -0.0736 0.3575 0.067 Uiso 1 1 calc R
C30 C 0.22387(18) -0.05866(14) 0.41982(19) 0.0482(17) Uani 1 1 d U
C31 C 0.21317(19) -0.03753(15) 0.4398(2) 0.0558(19) Uani 1 1 d U
C32 C 0.24529(18) -0.07985(14) 0.4461(2) 0.0500(17) Uani 1 1 d U
H32A H 0.2545 -0.0907 0.4309 0.060 Uiso 1 1 calc R
C33 C 0.27641(16) -0.10621(13) 0.5095(2) 0.0474(17) Uani 1 1 d U
H33A H 0.2752 -0.1196 0.4865 0.057 Uiso 1 1 calc R
H33B H 0.2721 -0.1153 0.5334 0.057 Uiso 1 1 calc R
C34 C 0.31017(17) -0.09365(14) 0.5301(2) 0.0493(17) Uani 1 1 d U
H34A H 0.3139 -0.0838 0.5063 0.059 Uiso 1 1 calc R
H34B H 0.3113 -0.0808 0.5538 0.059 Uiso 1 1 calc R
C35 C 0.33564(17) -0.11461(14) 0.55010(19) 0.0465(16) Uani 1 1 d U
H35A H 0.3346 -0.1224 0.5774 0.056 Uiso 1 1 calc R
H35B H 0.3328 -0.1291 0.5282 0.056 Uiso 1 1 calc R
C36 C 0.39061(17) -0.12045(15) 0.5731(2) 0.0513(18) Uani 1 1 d U
H36A H 0.3863 -0.1339 0.5491 0.062 Uiso 1 1 calc R
H36B H 0.3929 -0.1298 0.6010 0.062 Uiso 1 1 calc R
C37 C 0.42049(18) -0.10571(17) 0.5801(2) 0.0573(19) Uani 1 1 d U
H37A H 0.4237 -0.0912 0.6021 0.069 Uiso 1 1 calc R
H37B H 0.4383 -0.1180 0.5923 0.069 Uiso 1 1 calc R
C38 C 0.44777(18) -0.08346(15) 0.54156(19) 0.0532(19) Uani 1 1 d U
H38A H 0.4630 -0.0978 0.5452 0.064 Uiso 1 1 calc R
H38B H 0.4561 -0.0718 0.5683 0.064 Uiso 1 1 calc R
C39 C 0.44267(17) -0.06702(13) 0.49851(17) 0.0460(17) Uani 1 1 d U
H39A H 0.4621 -0.0576 0.5025 0.055 Uiso 1 1 calc R
H39B H 0.4263 -0.0535 0.4939 0.055 Uiso 1 1 calc R
C40 C 0.43285(15) -0.08551(12) 0.45616(17) 0.0377(14) Uani 1 1 d U
H40A H 0.4509 -0.0959 0.4568 0.045 Uiso 1 1 calc R
H40B H 0.4166 -0.0981 0.4559 0.045 Uiso 1 1 calc R
C41 C 0.44045(16) -0.06195(12) 0.39712(17) 0.0379(14) Uani 1 1 d U
H41A H 0.4601 -0.0705 0.4103 0.045 Uiso 1 1 calc R
C42 C 0.43681(15) -0.04356(13) 0.35952(17) 0.0381(15) Uani 1 1 d U
C43 C 0.46164(18) -0.04140(15) 0.3447(2) 0.0508(17) Uani 1 1 d U
H43A H 0.4794 -0.0523 0.3583 0.061 Uiso 1 1 calc R
C44 C 0.46078(19) -0.02381(15) 0.3110(2) 0.0563(19) Uani 1 1 d U
H44A H 0.4776 -0.0227 0.3019 0.068 Uiso 1 1 calc R
C45 C 0.43335(16) -0.00735(13) 0.2902(2) 0.0442(16) Uani 1 1 d U
H45A H 0.4320 0.0045 0.2668 0.053 Uiso 1 1 calc R
C46 C 0.40899(17) -0.00885(12) 0.30448(18) 0.0403(15) Uani 1 1 d U
C47 C 0.40914(15) -0.02725(12) 0.33932(16) 0.0352(14) Uani 1 1 d U
C48 C 0.37912(17) 0.02535(13) 0.25162(18) 0.0455(16) Uani 1 1 d U
H48A H 0.3844 0.0162 0.2290 0.068 Uiso 1 1 calc R
H48B H 0.3934 0.0403 0.2640 0.068 Uiso 1 1 calc R
H48C H 0.3578 0.0320 0.2378 0.068 Uiso 1 1 calc R
C49 C 0.28663(18) -0.02474(15) 0.3792(2) 0.0545(18) Uani 1 1 d U
H49A H 0.2640 -0.0267 0.3650 0.082 Uiso 1 1 calc R
H49B H 0.2934 -0.0248 0.4118 0.082 Uiso 1 1 calc R
H49C H 0.2965 -0.0395 0.3702 0.082 Uiso 1 1 calc R
C50 C 0.27885(17) 0.02342(14) 0.36783(19) 0.0448(16) Uani 1 1 d U
C51 C 0.25462(18) 0.02406(16) 0.3824(2) 0.0546(19) Uani 1 1 d U
H51A H 0.2480 0.0080 0.3912 0.066 Uiso 1 1 calc R
C52 C 0.23994(18) 0.04764(17) 0.3845(2) 0.060(2) Uani 1 1 d U
H52A H 0.2227 0.0476 0.3927 0.072 Uiso 1 1 calc R
C53 C 0.25127(18) 0.07196(16) 0.3741(2) 0.0557(19) Uani 1 1 d U
H53A H 0.2426 0.0884 0.3777 0.067 Uiso 1 1 calc R
C54 C 0.27522(16) 0.07170(14) 0.35840(18) 0.0442(16) Uani 1 1 d U
C55 C 0.28989(16) 0.04712(13) 0.35408(17) 0.0396(15) Uani 1 1 d U
C56 C 0.28840(17) 0.09822(15) 0.35187(18) 0.0488(17) Uani 1 1 d U
H56A H 0.2814 0.1134 0.3625 0.059 Uiso 1 1 calc R
C57 C 0.32052(16) 0.12997(14) 0.3385(2) 0.0494(17) Uani 1 1 d U
H57A H 0.3077 0.1423 0.3477 0.059 Uiso 1 1 calc R
H57B H 0.3199 0.1360 0.3091 0.059 Uiso 1 1 calc R
C58 C 0.35458(16) 0.13051(14) 0.3738(2) 0.0475(17) Uani 1 1 d U
H58A H 0.3544 0.1281 0.4040 0.057 Uiso 1 1 calc R
H58B H 0.3659 0.1153 0.3682 0.057 Uiso 1 1 calc R
C59 C 0.37187(19) 0.15561(16) 0.3738(2) 0.062(2) Uani 1 1 d U
H59A H 0.3604 0.1711 0.3781 0.075 Uiso 1 1 calc R
H59B H 0.3926 0.1552 0.3988 0.075 Uiso 1 1 calc R
C60 C 0.3911(2) 0.1818(2) 0.3285(3) 0.086(3) Uani 1 1 d U
H60A H 0.4129 0.1812 0.3507 0.104 Uiso 1 1 calc R
H60B H 0.3809 0.1974 0.3355 0.104 Uiso 1 1 calc R
C61 C 0.39039(19) 0.18458(19) 0.2825(3) 0.075(2) Uani 1 1 d U
H61B H 0.4028 0.1697 0.2781 0.090 Uiso 1 1 calc R
H61A H 0.4016 0.2012 0.2820 0.090 Uiso 1 1 calc R
C62 C 0.3460(2) 0.20842(19) 0.2317(3) 0.078(3) Uani 1 1 d U
H62B H 0.3573 0.2194 0.2178 0.094 Uiso 1 1 calc R
H62A H 0.3480 0.2174 0.2599 0.094 Uiso 1 1 calc R
C63 C 0.31281(16) 0.20815(14) 0.2012(2) 0.0473(17) Uani 1 1 d U
H63A H 0.3108 0.2027 0.1710 0.057 Uiso 1 1 calc R
H63B H 0.3044 0.2264 0.1989 0.057 Uiso 1 1 calc R
C64 C 0.29314(16) 0.18898(13) 0.21728(18) 0.0430(16) Uani 1 1 d U
H64A H 0.2958 0.1705 0.2090 0.052 Uiso 1 1 calc R
H64B H 0.3004 0.1899 0.2503 0.052 Uiso 1 1 calc R
C65 C 0.24295(16) 0.18534(13) 0.15741(18) 0.0448(16) Uani 1 1 d U
H65A H 0.2528 0.1717 0.1478 0.054 Uiso 1 1 calc R
C66 C 0.21016(17) 0.19200(13) 0.12735(19) 0.0455(17) Uani 1 1 d U
C67 C 0.19571(19) 0.17616(15) 0.0877(2) 0.060(2) Uani 1 1 d U
H67A H 0.2063 0.1611 0.0830 0.072 Uiso 1 1 calc R
C68 C 0.1661(2) 0.18272(16) 0.0561(2) 0.067(2) Uani 1 1 d U
H68A H 0.1566 0.1719 0.0302 0.080 Uiso 1 1 calc R
C69 C 0.15057(18) 0.20508(14) 0.0623(2) 0.0551(19) Uani 1 1 d U
H69A H 0.1304 0.2093 0.0408 0.066 Uiso 1 1 calc R
C70 C 0.16465(16) 0.22155(13) 0.10050(17) 0.0395(15) Uani 1 1 d U
C71 C 0.19481(15) 0.21467(12) 0.13452(16) 0.0369(14) Uani 1 1 d U
C72 C 0.11966(15) 0.25102(14) 0.08003(19) 0.0455(16) Uani 1 1 d U
H72A H 0.1077 0.2345 0.0709 0.068 Uiso 1 1 calc R
H72B H 0.1191 0.2605 0.0534 0.068 Uiso 1 1 calc R
H72C H 0.1106 0.2622 0.0964 0.068 Uiso 1 1 calc R
C73 C 0.23634(16) 0.25947(15) 0.1062(2) 0.0495(17) Uani 1 1 d U
H73A H 0.2455 0.2696 0.0888 0.074 Uiso 1 1 calc R
H73B H 0.2291 0.2422 0.0918 0.074 Uiso 1 1 calc R
H73C H 0.2520 0.2566 0.1366 0.074 Uiso 1 1 calc R
C74 C 0.18864(15) 0.28457(12) 0.06690(18) 0.0371(14) Uani 1 1 d U
C75 C 0.19046(18) 0.28114(15) 0.0257(2) 0.0536(19) Uani 1 1 d U
H75A H 0.2073 0.2717 0.0236 0.064 Uiso 1 1 calc R
C76 C 0.1666(2) 0.29196(17) -0.0136(2) 0.063(2) Uani 1 1 d U
H76A H 0.1674 0.2892 -0.0420 0.076 Uiso 1 1 calc R
C77 C 0.14252(17) 0.30633(14) -0.01067(19) 0.0487(17) Uani 1 1 d U
H77A H 0.1267 0.3131 -0.0371 0.058 Uiso 1 1 calc R
C78 C 0.14125(16) 0.31109(12) 0.03221(17) 0.0391(15) Uani 1 1 d U
C79 C 0.16506(15) 0.30052(12) 0.07258(16) 0.0335(13) Uani 1 1 d U
C80 C 0.11399(16) 0.32565(12) 0.03229(17) 0.0383(15) Uani 1 1 d U
H80A H 0.0990 0.3305 0.0036 0.046 Uiso 1 1 calc R
C81 C 0.07728(15) 0.34535(13) 0.05686(16) 0.0398(15) Uani 1 1 d U
H81A H 0.0697 0.3534 0.0266 0.048 Uiso 1 1 calc R
H81B H 0.0795 0.3597 0.0788 0.048 Uiso 1 1 calc R
C82 C 0.05325(17) 0.32467(15) 0.0587(2) 0.0522(18) Uani 1 1 d U
H82A H 0.0476 0.3127 0.0325 0.063 Uiso 1 1 calc R
H82B H 0.0629 0.3138 0.0861 0.063 Uiso 1 1 calc R
C83 C 0.02333(18) 0.33768(17) 0.0586(2) 0.059(2) Uani 1 1 d U
H83A H 0.0147 0.3503 0.0333 0.071 Uiso 1 1 calc R
H83B H 0.0075 0.3239 0.0553 0.071 Uiso 1 1 calc R
C84 C 0.0037(2) 0.36128(19) 0.1059(3) 0.072(2) Uani 1 1 d U
H84A H -0.0092 0.3460 0.1074 0.086 Uiso 1 1 calc R
H84B H -0.0087 0.3723 0.0796 0.086 Uiso 1 1 calc R
C85 C 0.0124(2) 0.37730(19) 0.1471(2) 0.074(3) Uani 1 1 d U
H85A H 0.0253 0.3926 0.1457 0.089 Uiso 1 1 calc R
H85B H -0.0065 0.3844 0.1495 0.089 Uiso 1 1 calc R
C86 C 0.0336(2) 0.3711(2) 0.2235(2) 0.084(3) Uani 1 1 d U
H86B H 0.0132 0.3724 0.2258 0.101 Uiso 1 1 calc R
H86A H 0.0419 0.3893 0.2253 0.101 Uiso 1 1 calc R
C87 C 0.05595(19) 0.35485(17) 0.2640(2) 0.064(2) Uani 1 1 d U
H87A H 0.0722 0.3464 0.2561 0.076 Uiso 1 1 calc R
H87B H 0.0443 0.3406 0.2715 0.076 Uiso 1 1 calc R
C88 C 0.07133(19) 0.37333(16) 0.3050(2) 0.060(2) Uani 1 1 d U
H88A H 0.0803 0.3890 0.2960 0.072 Uiso 1 1 calc R
H88B H 0.0553 0.3798 0.3153 0.072 Uiso 1 1 calc R
C89 C 0.12343(19) 0.36097(13) 0.34450(18) 0.0453(17) Uani 1 1 d U
H89A H 0.1263 0.3721 0.3229 0.054 Uiso 1 1 calc R
C90 C 0.15174(16) 0.34705(13) 0.37703(17) 0.0394(15) Uani 1 1 d U
C91 C 0.18198(19) 0.35617(14) 0.38060(19) 0.0513(18) Uani 1 1 d U
H91A H 0.1831 0.3704 0.3621 0.062 Uiso 1 1 calc R
C92 C 0.20959(18) 0.34463(14) 0.4105(2) 0.0500(17) Uani 1 1 d U
H92A H 0.2292 0.3514 0.4136 0.060 Uiso 1 1 calc R
C93 C 0.20731(18) 0.32198(14) 0.4369(2) 0.0470(17) Uani 1 1 d U
H93A H 0.2257 0.3136 0.4569 0.056 Uiso 1 1 calc R
C94 C 0.17850(16) 0.31254(13) 0.43297(17) 0.0391(15) Uani 1 1 d U
C95 C 0.14917(16) 0.32541(13) 0.40381(17) 0.0402(15) Uani 1 1 d U
C96 C 0.20090(15) 0.27856(13) 0.49062(17) 0.0412(15) Uani 1 1 d U
H96A H 0.2168 0.2751 0.4788 0.062 Uiso 1 1 calc R
H96B H 0.1951 0.2618 0.5006 0.062 Uiso 1 1 calc R
H96C H 0.2092 0.2908 0.5160 0.062 Uiso 1 1 calc R
C97 C 0.14864(17) 0.21574(13) 0.2062(2) 0.0459(16) Uani 1 1 d U
H97A H 0.1472 0.2126 0.2350 0.069 Uiso 1 1 calc R
H97B H 0.1687 0.2093 0.2076 0.069 Uiso 1 1 calc R
H97C H 0.1318 0.2063 0.1825 0.069 Uiso 1 1 calc R
C98 C 0.11899(16) 0.25689(13) 0.19478(16) 0.0388(15) Uani 1 1 d U
C99 C 0.09479(16) 0.24416(13) 0.20345(16) 0.0420(16) Uani 1 1 d U
H99A H 0.0957 0.2257 0.2097 0.050 Uiso 1 1 calc R
C100 C 0.06911(16) 0.25973(14) 0.20258(18) 0.0433(16) Uani 1 1 d U
H10C H 0.0527 0.2516 0.2081 0.052 Uiso 1 1 calc R
C101 C 0.06815(15) 0.28728(14) 0.19352(17) 0.0418(15) Uani 1 1 d U
H10D H 0.0516 0.2977 0.1946 0.050 Uiso 1 1 calc R
C102 C 0.09168(15) 0.29982(12) 0.18277(15) 0.0356(14) Uani 1 1 d U
C103 C 0.11724(15) 0.28440(12) 0.18212(16) 0.0349(14) Uani 1 1 d U
C104 C 0.08993(15) 0.32914(13) 0.17726(16) 0.0367(14) Uani 1 1 d U
H10E H 0.0741 0.3380 0.1833 0.044 Uiso 1 1 calc R
C105 C 0.10479(15) 0.37313(12) 0.16882(16) 0.0374(14) Uani 1 1 d U
H10F H 0.0826 0.3779 0.1585 0.045 Uiso 1 1 calc R
H10G H 0.1135 0.3826 0.1497 0.045 Uiso 1 1 calc R
C106 C 0.12245(15) 0.38170(12) 0.21876(16) 0.0354(14) Uani 1 1 d U
H10H H 0.1174 0.3692 0.2384 0.043 Uiso 1 1 calc R
H10I H 0.1451 0.3807 0.2267 0.043 Uiso 1 1 calc R
C107 C 0.11382(16) 0.41024(13) 0.22734(17) 0.0414(15) Uani 1 1 d U
H10J H 0.1211 0.4232 0.2108 0.050 Uiso 1 1 calc R
H10K H 0.0910 0.4120 0.2169 0.050 Uiso 1 1 calc R
C108 C 0.1190(2) 0.44102(15) 0.2861(2) 0.060(2) Uani 1 1 d U
H10L H 0.0962 0.4416 0.2757 0.072 Uiso 1 1 calc R
H10M H 0.1256 0.4554 0.2709 0.072 Uiso 1 1 calc R
C109 C 0.1342(2) 0.44466(16) 0.3366(2) 0.066(2) Uani 1 1 d U
H10N H 0.1570 0.4434 0.3467 0.079 Uiso 1 1 calc R
H10O H 0.1292 0.4626 0.3444 0.079 Uiso 1 1 calc R
C110 C 0.1351(2) 0.43042(17) 0.4078(2) 0.076(3) Uani 1 1 d U
H11C H 0.1259 0.4471 0.4131 0.091 Uiso 1 1 calc R
H11D H 0.1580 0.4324 0.4207 0.091 Uiso 1 1 calc R
C111 C 0.1257(2) 0.40670(15) 0.4302(2) 0.062(2) Uani 1 1 d U
H11E H 0.1407 0.3957 0.4517 0.075 Uiso 1 1 calc R
C112 C 0.0911(2) 0.40215(16) 0.4155(2) 0.065(2) Uani 1 1 d U
H11F H 0.0822 0.4165 0.4275 0.078 Uiso 1 1 calc R
H11G H 0.0809 0.4028 0.3823 0.078 Uiso 1 1 calc R
C113 C 0.07725(18) 0.37672(17) 0.4655(2) 0.062(2) Uani 1 1 d U
H11H H 0.0763 0.3939 0.4770 0.074 Uiso 1 1 calc R
C114 C 0.06989(17) 0.35392(15) 0.48915(18) 0.0483(18) Uani 1 1 d U
C115 C 0.05596(18) 0.35911(17) 0.52062(19) 0.059(2) Uani 1 1 d U
H11I H 0.0523 0.3770 0.5263 0.071 Uiso 1 1 calc R
C116 C 0.04776(18) 0.33937(17) 0.5428(2) 0.060(2) Uani 1 1 d U
H11J H 0.0375 0.3433 0.5621 0.072 Uiso 1 1 calc R
C117 C 0.05484(16) 0.31357(15) 0.53629(19) 0.0534(19) Uani 1 1 d DU
H11K H 0.0502 0.2998 0.5527 0.064 Uiso 1 1 calc R
C118 C 0.06868(16) 0.30660(16) 0.50617(18) 0.0500(18) Uani 1 1 d U
C119 C 0.07668(16) 0.32690(15) 0.48184(18) 0.0482(17) Uani 1 1 d U
C120 C 0.07159(18) 0.25787(14) 0.5223(2) 0.058(2) Uani 1 1 d DU
H12C H 0.0538 0.2617 0.5300 0.087 Uiso 1 1 calc R
H12D H 0.0901 0.2549 0.5498 0.087 Uiso 1 1 calc R
H12E H 0.0673 0.2419 0.5034 0.087 Uiso 1 1 calc R
C121 C 0.15999(18) 0.33072(14) 0.5243(2) 0.0516(18) Uani 1 1 d U
H12F H 0.1547 0.3401 0.5467 0.077 Uiso 1 1 calc R
H12G H 0.1492 0.3390 0.4949 0.077 Uiso 1 1 calc R
H12H H 0.1825 0.3317 0.5326 0.077 Uiso 1 1 calc R
C122 C 0.16039(16) 0.28810(13) 0.56250(17) 0.0404(15) Uani 1 1 d U
C123 C 0.18000(17) 0.29839(15) 0.60565(18) 0.0491(17) Uani 1 1 d U
H12I H 0.1884 0.3158 0.6086 0.059 Uiso 1 1 calc R
C124 C 0.18663(18) 0.28210(15) 0.64373(19) 0.0524(19) Uani 1 1 d U
H12J H 0.1989 0.2888 0.6727 0.063 Uiso 1 1 calc R
C125 C 0.17529(16) 0.25631(14) 0.63904(18) 0.0439(16) Uani 1 1 d U
H12K H 0.1793 0.2459 0.6651 0.053 Uiso 1 1 calc R
C126 C 0.15779(15) 0.24505(13) 0.59598(17) 0.0391(15) Uani 1 1 d U
C127 C 0.15102(15) 0.26144(13) 0.55669(17) 0.0378(15) Uani 1 1 d U
C128 C 0.14679(15) 0.21697(14) 0.59331(18) 0.0420(15) Uani 1 1 d U
H12L H 0.1474 0.2092 0.6203 0.050 Uiso 1 1 calc R
C129 C 0.12359(17) 0.17556(15) 0.5624(2) 0.0518(18) Uani 1 1 d U
H12M H 0.1358 0.1682 0.5926 0.062 Uiso 1 1 calc R
H12N H 0.1253 0.1632 0.5399 0.062 Uiso 1 1 calc R
C130 C 0.0889(2) 0.17802(19) 0.5556(3) 0.072(2) Uani 1 1 d U
H13C H 0.0868 0.1926 0.5746 0.086 Uiso 1 1 calc R
H13D H 0.0762 0.1826 0.5240 0.086 Uiso 1 1 calc R
C131 C 0.0762(3) 0.1519(3) 0.5676(4) 0.105(4) Uani 1 1 d U
H13E H 0.0880 0.1478 0.5998 0.126 Uiso 1 1 calc R
H13F H 0.0542 0.1545 0.5629 0.126 Uiso 1 1 calc R
C132 C 0.0534(4) 0.1266(4) 0.5043(6) 0.176(7) Uani 1 1 d DU
H13R H 0.0372 0.1394 0.5038 0.211 Uiso 1 1 calc R
H13G H 0.0451 0.1084 0.5021 0.211 Uiso 1 1 calc R
C133 C 0.0631(3) 0.1321(3) 0.4656(5) 0.154(6) Uani 1 1 d DU
H13H H 0.0725 0.1501 0.4696 0.184 Uiso 1 1 calc R
H13I H 0.0444 0.1322 0.4373 0.184 Uiso 1 1 calc R
C134 C 0.0972(3) 0.1197(2) 0.4264(3) 0.099(3) Uani 1 1 d U
H13J H 0.0999 0.1392 0.4276 0.118 Uiso 1 1 calc R
H13K H 0.0813 0.1149 0.3966 0.118 Uiso 1 1 calc R
C135 C 0.1283(2) 0.1060(2) 0.4337(3) 0.084(3) Uani 1 1 d U
H13L H 0.1322 0.1077 0.4061 0.101 Uiso 1 1 calc R
H13M H 0.1266 0.0868 0.4392 0.101 Uiso 1 1 calc R
C136 C 0.15605(19) 0.11800(16) 0.4737(2) 0.061(2) Uani 1 1 d U
H13N H 0.1626 0.1348 0.4642 0.073 Uiso 1 1 calc R
H13O H 0.1495 0.1221 0.4984 0.073 Uiso 1 1 calc R
C137 C 0.2066(2) 0.10545(14) 0.4820(2) 0.0564(19) Uani 1 1 d U
H13P H 0.2065 0.1224 0.4692 0.068 Uiso 1 1 calc R
C138 C 0.23474(19) 0.08912(14) 0.4906(2) 0.0507(18) Uani 1 1 d U
C139 C 0.2620(2) 0.10101(17) 0.4886(2) 0.063(2) Uani 1 1 d U
H13Q H 0.2623 0.1196 0.4841 0.076 Uiso 1 1 calc R
C140 C 0.2881(2) 0.08603(17) 0.4930(3) 0.064(2) Uani 1 1 d U
H14C H 0.3061 0.0944 0.4925 0.077 Uiso 1 1 calc R
C141 C 0.2875(2) 0.05797(16) 0.4985(2) 0.059(2) Uani 1 1 d U
H14D H 0.3051 0.0476 0.5012 0.071 Uiso 1 1 calc R
C142 C 0.2611(2) 0.04531(15) 0.49983(19) 0.0537(19) Uani 1 1 d U
C143 C 0.23450(17) 0.06023(14) 0.49745(19) 0.0454(16) Uani 1 1 d U
C144 C 0.28387(19) 0.00104(16) 0.5063(2) 0.058(2) Uani 1 1 d U
H14E H 0.2890 0.0047 0.4805 0.087 Uiso 1 1 calc R
H14F H 0.2784 -0.0178 0.5062 0.087 Uiso 1 1 calc R
H14G H 0.3018 0.0051 0.5340 0.087 Uiso 1 1 calc R
C145 C 0.10378(17) 0.27388(14) 0.32119(18) 0.0482(17) Uani 1 1 d U
H14H H 0.1181 0.2721 0.3061 0.072 Uiso 1 1 calc R
H14I H 0.1009 0.2927 0.3260 0.072 Uiso 1 1 calc R
H14J H 0.0837 0.2660 0.3025 0.072 Uiso 1 1 calc R
C146 C 0.13064(16) 0.23552(13) 0.36463(17) 0.0400(15) Uani 1 1 d U
C147 C 0.13167(18) 0.22183(15) 0.3266(2) 0.0525(18) Uani 1 1 d U
H14K H 0.1216 0.2292 0.2975 0.063 Uiso 1 1 calc R
C148 C 0.14771(18) 0.19740(16) 0.3324(2) 0.058(2) Uani 1 1 d U
H14L H 0.1476 0.1879 0.3071 0.070 Uiso 1 1 calc R
C149 C 0.16367(17) 0.18729(14) 0.3754(2) 0.0496(17) Uani 1 1 d U
H14M H 0.1754 0.1715 0.3790 0.060 Uiso 1 1 calc R
C150 C 0.16291(15) 0.19980(12) 0.41395(17) 0.0368(14) Uani 1 1 d U
C151 C 0.14507(15) 0.22394(13) 0.40894(18) 0.0386(14) Uani 1 1 d U
C152 C 0.18116(16) 0.18897(13) 0.45927(19) 0.0417(15) Uani 1 1 d U
H15C H 0.1978 0.1774 0.4619 0.050 Uiso 1 1 calc R
C153 C 0.19893(16) 0.18270(13) 0.53938(17) 0.0422(15) Uani 1 1 d U
H15D H 0.2144 0.1711 0.5345 0.051 Uiso 1 1 calc R
H15E H 0.1876 0.1719 0.5534 0.051 Uiso 1 1 calc R
C154 C 0.21576(15) 0.20649(13) 0.57087(18) 0.0417(15) Uani 1 1 d U
H15F H 0.2318 0.2138 0.5613 0.050 Uiso 1 1 calc R
H15G H 0.2005 0.2207 0.5678 0.050 Uiso 1 1 calc R
C155 C 0.23137(17) 0.19786(14) 0.62074(19) 0.0487(17) Uani 1 1 d U
H15H H 0.2482 0.1850 0.6245 0.058 Uiso 1 1 calc R
H15I H 0.2407 0.2136 0.6397 0.058 Uiso 1 1 calc R
C156 C 0.22267(19) 0.17667(16) 0.6811(2) 0.058(2) Uani 1 1 d U
H15J H 0.2277 0.1920 0.7019 0.070 Uiso 1 1 calc R
H15K H 0.2420 0.1666 0.6869 0.070 Uiso 1 1 calc R
C157 C 0.1993(2) 0.15890(16) 0.6888(2) 0.064(2) Uani 1 1 d U
H15L H 0.2071 0.1537 0.7208 0.077 Uiso 1 1 calc R
H15M H 0.1794 0.1686 0.6812 0.077 Uiso 1 1 calc R
C158 C 0.1705(2) 0.11757(18) 0.6645(2) 0.076(2) Uani 1 1 d U
H15N H 0.1503 0.1270 0.6555 0.091 Uiso 1 1 calc R
H15O H 0.1768 0.1113 0.6958 0.091 Uiso 1 1 calc R
C159 C 0.1675(2) 0.09363(18) 0.6326(3) 0.079(3) Uani 1 1 d U
H15P H 0.1883 0.0860 0.6393 0.095 Uiso 1 1 calc R
H15Q H 0.1544 0.0797 0.6378 0.095 Uiso 1 1 calc R
C160 C 0.1528(2) 0.10229(18) 0.5831(3) 0.075(2) Uani 1 1 d U
H16C H 0.1326 0.1110 0.5767 0.090 Uiso 1 1 calc R
H16D H 0.1666 0.1153 0.5772 0.090 Uiso 1 1 calc R
C161 C 0.1212(3) 0.0666(2) 0.5408(3) 0.080(3) Uani 1 1 d U
H16E H 0.1056 0.0749 0.5479 0.096 Uiso 1 1 calc R
C162 C 0.1133(2) 0.0413(2) 0.5167(3) 0.083(3) Uani 1 1 d DU
C163 C 0.0815(2) 0.0328(3) 0.5053(4) 0.116(4) Uani 1 1 d DU
H16F H 0.0678 0.0440 0.5127 0.140 Uiso 1 1 calc R
C164 C 0.0700(3) 0.0076(3) 0.4829(5) 0.146(5) Uani 1 1 d DU
H16H H 0.0487 0.0031 0.4722 0.175 Uiso 1 1 calc R
C165 C 0.0925(2) -0.0103(2) 0.4776(4) 0.111(4) Uani 1 1 d DU
H16I H 0.0863 -0.0277 0.4663 0.133 Uiso 1 1 calc R
C166 C 0.1245(2) -0.0019(2) 0.4893(3) 0.077(3) Uani 1 1 d DU
C167 C 0.1356(2) 0.02411(18) 0.5092(3) 0.067(2) Uani 1 1 d U
C168 C 0.1399(2) -0.04234(16) 0.4586(3) 0.076(3) Uani 1 1 d DU
H16K H 0.1211 -0.0497 0.4602 0.114 Uiso 1 1 calc R
H16L H 0.1570 -0.0550 0.4718 0.114 Uiso 1 1 calc R
H16M H 0.1364 -0.0391 0.4272 0.114 Uiso 1 1 calc R
C169 C 0.31140(18) -0.03344(15) 0.6275(2) 0.060(2) Uani 1 1 d U
H16N H 0.3150 -0.0144 0.6336 0.090 Uiso 1 1 calc R
H16O H 0.3262 -0.0404 0.6157 0.090 Uiso 1 1 calc R
H16P H 0.3142 -0.0428 0.6553 0.090 Uiso 1 1 calc R
C170 C 0.27844(17) -0.03778(14) 0.59325(19) 0.0453(16) Uani 1 1 d U
C171 C 0.2759(2) 0.06341(19) 0.6331(3) 0.088(3) Uani 1 1 d U
H17B H 0.2890 0.0475 0.6423 0.133 Uiso 1 1 calc R
H17C H 0.2763 0.0727 0.6598 0.133 Uiso 1 1 calc R
H17D H 0.2838 0.0752 0.6161 0.133 Uiso 1 1 calc R
C172 C 0.2420(2) 0.05513(16) 0.6033(2) 0.060(2) Uani 1 1 d U
C173 C 0.26543(18) 0.02082(16) 0.1959(2) 0.061(2) Uani 1 1 d U
H17E H 0.2509 0.0349 0.1798 0.091 Uiso 1 1 calc R
H17F H 0.2545 0.0073 0.2058 0.091 Uiso 1 1 calc R
H17G H 0.2740 0.0126 0.1759 0.091 Uiso 1 1 calc R
C174 C 0.29165(17) 0.03263(14) 0.23648(19) 0.0455(16) Uani 1 1 d U
C175 C 0.30730(19) -0.06755(16) 0.2555(2) 0.063(2) Uani 1 1 d U
H17H H 0.2933 -0.0537 0.2371 0.094 Uiso 1 1 calc R
H17I H 0.2953 -0.0835 0.2554 0.094 Uiso 1 1 calc R
H17J H 0.3226 -0.0719 0.2431 0.094 Uiso 1 1 calc R
C176 C 0.32408(14) -0.05742(12) 0.30390(17) 0.0326(13) Uani 1 1 d U
C177 C 0.30334(17) 0.28591(15) 0.2343(2) 0.0537(18) Uani 1 1 d U
H17K H 0.3220 0.2765 0.2541 0.081 Uiso 1 1 calc R
H17L H 0.3026 0.3034 0.2470 0.081 Uiso 1 1 calc R
H17M H 0.3038 0.2880 0.2046 0.081 Uiso 1 1 calc R
C178 C 0.27430(16) 0.26984(13) 0.23007(17) 0.0388(15) Uani 1 1 d U
C179 C 0.22509(19) 0.36749(15) 0.2104(2) 0.063(2) Uani 1 1 d U
H17N H 0.2349 0.3662 0.2432 0.095 Uiso 1 1 calc R
H17O H 0.2165 0.3854 0.2019 0.095 Uiso 1 1 calc R
H17P H 0.2406 0.3641 0.1978 0.095 Uiso 1 1 calc R
C180 C 0.19849(15) 0.34665(13) 0.19188(16) 0.0372(14) Uani 1 1 d U
C181 C 0.0474(3) 0.1989(3) 0.3940(5) 0.155(5) Uani 1 1 d U
H18A H 0.0321 0.2124 0.3773 0.233 Uiso 1 1 calc R
H18B H 0.0383 0.1871 0.4096 0.233 Uiso 1 1 calc R
H18C H 0.0532 0.1885 0.3732 0.233 Uiso 1 1 calc R
C182 C 0.0767(2) 0.2128(2) 0.4289(2) 0.070(2) Uani 1 1 d U
C183 C 0.01389(19) 0.2886(2) 0.3134(3) 0.078(3) Uani 1 1 d U
H18D H -0.0005 0.3027 0.2967 0.117 Uiso 1 1 calc R
H18E H 0.0034 0.2766 0.3266 0.117 Uiso 1 1 calc R
H18F H 0.0207 0.2786 0.2931 0.117 Uiso 1 1 calc R
C184 C 0.04268(17) 0.30135(19) 0.3515(2) 0.0561(19) Uani 1 1 d U
C185 C 0.17230(16) 0.31564(12) 0.27224(18) 0.0415(15) Uani 1 1 d U
H18G H 0.1815 0.3198 0.3043 0.062 Uiso 1 1 calc R
H18H H 0.1499 0.3131 0.2625 0.062 Uiso 1 1 calc R
H18I H 0.1762 0.3303 0.2554 0.062 Uiso 1 1 calc R
C186 C 0.19649(14) 0.27272(12) 0.29957(16) 0.0321(13) Uani 1 1 d U
C187 C 0.19288(16) 0.27529(13) 0.34038(17) 0.0402(15) Uani 1 1 d U
H18J H 0.1827 0.2903 0.3458 0.048 Uiso 1 1 calc R
C188 C 0.20463(17) 0.25520(14) 0.37318(18) 0.0473(17) Uani 1 1 d U
H18K H 0.2032 0.2572 0.4013 0.057 Uiso 1 1 calc R
C189 C 0.21814(16) 0.23274(12) 0.36478(16) 0.0400(15) Uani 1 1 d U
H18L H 0.2253 0.2193 0.3870 0.048 Uiso 1 1 calc R
C190 C 0.22161(15) 0.22918(12) 0.32275(17) 0.0374(14) Uani 1 1 d U
C191 C 0.21086(14) 0.24977(12) 0.28958(16) 0.0323(13) Uani 1 1 d U
C192 C 0.23249(16) 0.20309(12) 0.31413(17) 0.0408(15) Uani 1 1 d U
H19B H 0.2357 0.1899 0.3364 0.049 Uiso 1 1 calc R
C193 C 0.24396(16) 0.16669(12) 0.27630(18) 0.0417(15) Uani 1 1 d U
H19C H 0.2506 0.1584 0.3063 0.050 Uiso 1 1 calc R
H19D H 0.2608 0.1642 0.2657 0.050 Uiso 1 1 calc R
C194 C 0.21364(18) 0.15265(14) 0.2430(2) 0.0530(18) Uani 1 1 d U
H19E H 0.1968 0.1549 0.2538 0.064 Uiso 1 1 calc R
H19F H 0.2069 0.1610 0.2130 0.064 Uiso 1 1 calc R
C195 C 0.2197(2) 0.12314(19) 0.2395(4) 0.084(3) Uani 1 1 d U
H19G H 0.2282 0.1154 0.2701 0.101 Uiso 1 1 calc R
H19H H 0.1997 0.1142 0.2222 0.101 Uiso 1 1 calc R
C196 C 0.2284(3) 0.1117(2) 0.1756(3) 0.097(3) Uani 1 1 d U
H19P H 0.2163 0.1272 0.1591 0.117 Uiso 1 1 calc R
H19I H 0.2135 0.0969 0.1712 0.117 Uiso 1 1 calc R
C197 C 0.2499(2) 0.10380(18) 0.1542(3) 0.073(2) Uani 1 1 d U
H19J H 0.2630 0.0887 0.1710 0.088 Uiso 1 1 calc R
H19K H 0.2377 0.0978 0.1231 0.088 Uiso 1 1 calc R
C198 C 0.29832(19) 0.11925(14) 0.14799(19) 0.0552(19) Uani 1 1 d U
H19L H 0.3089 0.1356 0.1448 0.066 Uiso 1 1 calc R
H19M H 0.2927 0.1089 0.1200 0.066 Uiso 1 1 calc R
C199 C 0.32118(17) 0.10259(14) 0.18807(18) 0.0475(17) Uani 1 1 d U
H19N H 0.3119 0.0850 0.1886 0.057 Uiso 1 1 calc R
H19O H 0.3408 0.0997 0.1840 0.057 Uiso 1 1 calc R
C200 C 0.32816(17) 0.11709(13) 0.23313(18) 0.0449(16) Uani 1 1 d U
H20B H 0.3398 0.1337 0.2342 0.054 Uiso 1 1 calc R
H20C H 0.3084 0.1219 0.2355 0.054 Uiso 1 1 calc R
C201 C 0.3766(2) 0.10309(14) 0.2890(2) 0.0500(18) Uani 1 1 d U
H20D H 0.3841 0.1167 0.2757 0.060 Uiso 1 1 calc R
C202 C 0.40065(17) 0.08829(13) 0.32753(19) 0.0431(16) Uani 1 1 d U
C203 C 0.43117(18) 0.09875(15) 0.3470(2) 0.059(2) Uani 1 1 d U
H20E H 0.4362 0.1144 0.3351 0.071 Uiso 1 1 calc R
C204 C 0.4539(2) 0.08608(16) 0.3841(3) 0.063(2) Uani 1 1 d U
H20F H 0.4738 0.0940 0.3987 0.075 Uiso 1 1 calc R
C205 C 0.44700(18) 0.06102(15) 0.3997(2) 0.0544(18) Uani 1 1 d U
H20G H 0.4625 0.0521 0.4241 0.065 Uiso 1 1 calc R
C206 C 0.41824(17) 0.05019(13) 0.37923(18) 0.0422(16) Uani 1 1 d U
C207 C 0.39269(17) 0.06429(13) 0.34426(18) 0.0407(15) Uani 1 1 d U
C208 C 0.43093(16) 0.01220(13) 0.43013(18) 0.0452(16) Uani 1 1 d U
H20H H 0.4449 0.0253 0.4506 0.068 Uiso 1 1 calc R
H20I H 0.4430 0.0000 0.4198 0.068 Uiso 1 1 calc R
H20J H 0.4204 0.0022 0.4458 0.068 Uiso 1 1 calc R

loop_
_atom_site_aniso_label
_atom_site_aniso_U_11
_atom_site_aniso_U_22
_atom_site_aniso_U_33
_atom_site_aniso_U_23
_atom_site_aniso_U_13
_atom_site_aniso_U_12
Sm1 0.0981(3) 0.0374(2) 0.04730(19) 0.00487(16) 0.0325(2) 0.0041(2)
Sm2 0.0704(2) 0.02939(19) 0.02948(14) 0.00034(12) 0.02211(15) 0.00754(16)
Sm3 0.0612(2) 0.02722(18) 0.02666(14) 0.00474(11) 0.01924(14) 0.00962(15)
Sm4 0.0607(2) 0.0416(2) 0.02899(14) 0.00686(13) 0.01804(15) 0.01421(16)
Zn1 0.0988(7) 0.0343(5) 0.0424(4) 0.0040(3) 0.0333(4) -0.0005(4)
Zn2 0.1141(8) 0.0380(5) 0.0575(5) 0.0090(4) 0.0418(5) 0.0091(5)
Zn3 0.0762(6) 0.0283(4) 0.0286(3) -0.0003(3) 0.0228(3) 0.0057(4)
Zn4 0.0816(6) 0.0309(4) 0.0347(3) 0.0012(3) 0.0254(4) 0.0125(4)
Zn5 0.0694(5) 0.0310(4) 0.0252(3) 0.0080(3) 0.0218(3) 0.0115(3)
Zn6 0.0717(5) 0.0315(4) 0.0272(3) 0.0056(3) 0.0203(3) 0.0127(4)
Zn7 0.0922(7) 0.0577(6) 0.0333(3) 0.0163(4) 0.0323(4) 0.0379(5)
Zn8 0.0683(5) 0.0413(5) 0.0290(3) 0.0051(3) 0.0189(3) 0.0081(4)
N1 0.074(4) 0.037(3) 0.044(3) 0.010(2) 0.029(3) 0.003(3)
N2 0.064(3) 0.022(3) 0.024(2) 0.0041(18) 0.016(2) 0.004(2)
N3 0.077(4) 0.028(3) 0.039(2) -0.001(2) 0.030(3) -0.007(3)
N4 0.068(3) 0.022(3) 0.0161(18) -0.0016(17) 0.009(2) 0.003(2)
N5 0.053(3) 0.024(3) 0.025(2) 0.0063(18) 0.018(2) 0.003(2)
N6 0.076(4) 0.030(3) 0.036(2) 0.015(2) 0.025(3) 0.027(3)
N7 0.054(3) 0.029(3) 0.0208(19) 0.0060(18) 0.015(2) 0.012(2)
N8 0.090(4) 0.054(4) 0.029(2) 0.016(2) 0.031(3) 0.039(3)
N9 0.057(3) 0.029(3) 0.026(2) 0.0041(19) 0.017(2) 0.005(2)
N10 0.101(5) 0.050(4) 0.062(3) 0.007(3) 0.037(4) 0.011(4)
N11 0.063(3) 0.026(3) 0.024(2) 0.0021(18) 0.018(2) 0.008(2)
N12 0.061(3) 0.028(3) 0.032(2) 0.000(2) 0.015(2) 0.012(2)
N13 0.063(3) 0.039(3) 0.033(2) 0.014(2) 0.025(2) 0.010(3)
N14 0.086(4) 0.041(3) 0.037(3) 0.009(2) 0.025(3) 0.010(3)
N15 0.059(3) 0.028(3) 0.026(2) 0.0036(19) 0.017(2) 0.004(2)
N16 0.070(4) 0.023(3) 0.031(2) -0.0025(19) 0.023(3) 0.009(2)
O1 0.115(4) 0.039(3) 0.051(2) 0.001(2) 0.043(3) 0.010(3)
O2 0.092(4) 0.033(3) 0.049(2) 0.005(2) 0.036(3) -0.002(2)
O3 0.078(4) 0.044(3) 0.047(2) -0.013(2) 0.023(2) -0.011(2)
O4 0.078(3) 0.030(3) 0.041(2) -0.0060(18) 0.024(2) -0.005(2)
O5 0.075(3) 0.022(2) 0.0152(15) 0.0001(14) 0.0228(18) 0.0047(19)
O6 0.082(3) 0.020(2) 0.0256(17) 0.0027(15) 0.0221(19) 0.007(2)
O7 0.093(4) 0.040(3) 0.045(2) 0.010(2) 0.023(3) 0.006(3)
O8 0.090(3) 0.034(3) 0.0266(18) 0.0003(17) 0.022(2) 0.004(2)
O9 0.083(3) 0.036(3) 0.0317(19) 0.0024(18) 0.023(2) -0.007(2)
O10 0.068(3) 0.049(3) 0.0224(17) 0.0072(18) 0.0102(19) -0.007(2)
O11 0.063(3) 0.025(2) 0.0224(16) 0.0001(15) 0.0199(18) 0.0095(19)
O12 0.077(3) 0.031(2) 0.0208(16) 0.0038(16) 0.0236(19) 0.010(2)
O13 0.062(3) 0.039(3) 0.0253(17) 0.0095(16) 0.0208(18) 0.019(2)
O14 0.061(3) 0.021(2) 0.0155(15) 0.0062(13) 0.0202(16) 0.0092(17)
O15 0.060(3) 0.064(3) 0.044(2) 0.021(2) 0.026(2) 0.015(2)
O16 0.112(4) 0.120(5) 0.058(3) 0.054(3) 0.052(3) 0.072(4)
O17 0.066(3) 0.033(2) 0.0296(18) 0.0077(16) 0.026(2) 0.017(2)
O18 0.053(3) 0.034(2) 0.0280(17) 0.0063(16) 0.0163(18) 0.0134(19)
O19 0.060(3) 0.024(2) 0.0312(18) 0.0096(16) 0.0180(19) 0.0083(19)
O20 0.050(2) 0.033(2) 0.0218(16) 0.0097(15) 0.0171(17) 0.0139(18)
O21 0.091(3) 0.033(3) 0.0266(18) 0.0024(17) 0.031(2) 0.013(2)
O22 0.112(4) 0.040(3) 0.030(2) -0.0016(18) 0.034(2) 0.011(3)
O23 0.082(3) 0.039(3) 0.0310(18) 0.0155(17) 0.033(2) 0.032(2)
O24 0.064(3) 0.059(3) 0.0292(19) 0.0091(19) 0.021(2) 0.019(2)
O25 0.073(3) 0.029(2) 0.0257(17) 0.0025(16) 0.0197(19) 0.016(2)
O26 0.058(3) 0.029(2) 0.0205(16) 0.0028(15) 0.0141(17) 0.0094(19)
O27 0.103(5) 0.099(6) 0.165(6) -0.015(5) 0.051(5) -0.020(4)
O28 0.144(6) 0.148(7) 0.132(6) 0.048(5) 0.045(5) 0.039(5)
O29 0.086(3) 0.033(3) 0.036(2) 0.0028(18) 0.024(2) 0.005(2)
O30 0.092(3) 0.027(2) 0.0339(19) 0.0062(17) 0.032(2) 0.007(2)
O31 0.068(3) 0.039(3) 0.0320(19) -0.0002(17) 0.028(2) 0.004(2)
O32 0.068(3) 0.030(2) 0.0232(16) -0.0002(15) 0.0234(19) 0.016(2)
O33 0.078(3) 0.033(3) 0.063(3) -0.005(2) 0.022(3) 0.000(2)
O34 0.085(4) 0.073(4) 0.104(4) 0.016(4) 0.026(4) 0.001(3)
O35 0.059(3) 0.016(2) 0.0199(15) 0.0013(14) 0.0134(17) 0.0097(17)
O36 0.061(3) 0.028(2) 0.0254(17) 0.0030(16) 0.0130(18) 0.0133(19)
O37 0.088(4) 0.045(3) 0.068(3) -0.001(2) 0.035(3) -0.005(3)
O38 0.087(4) 0.038(3) 0.056(3) 0.008(2) 0.035(3) 0.009(3)
O39 0.124(4) 0.046(3) 0.049(2) 0.008(2) 0.045(3) 0.018(3)
O40 0.067(3) 0.051(3) 0.0217(18) 0.0074(18) 0.009(2) 0.015(2)
O41 0.066(3) 0.025(2) 0.0267(17) 0.0056(16) 0.0213(19) 0.0157(19)
O42 0.061(3) 0.043(3) 0.0178(16) 0.0058(16) 0.0132(18) 0.014(2)
O43 0.070(3) 0.025(2) 0.0221(16) 0.0009(15) 0.0177(18) 0.0054(19)
O44 0.058(3) 0.018(2) 0.0306(18) 0.0022(15) 0.0181(19) 0.0039(18)
O45 0.092(4) 0.033(3) 0.039(2) -0.0012(19) 0.013(2) 0.021(3)
O46 0.114(5) 0.098(5) 0.108(4) -0.050(4) 0.052(4) -0.013(4)
O47 0.058(3) 0.022(2) 0.0178(15) 0.0072(14) 0.0184(16) 0.0122(18)
O48 0.062(3) 0.025(2) 0.0243(16) 0.0062(15) 0.0196(18) 0.0136(19)
O49 0.102(4) 0.044(3) 0.036(2) 0.002(2) 0.026(2) 0.014(3)
O50 0.113(4) 0.030(3) 0.040(2) 0.0024(19) 0.025(3) 0.010(3)
O51 0.086(3) 0.043(3) 0.032(2) 0.0003(19) 0.027(2) -0.006(3)
O52 0.081(3) 0.027(2) 0.0298(18) 0.0021(17) 0.023(2) -0.009(2)
O53 0.062(3) 0.033(3) 0.0262(18) 0.0020(17) 0.0103(19) 0.008(2)
O54 0.071(3) 0.032(3) 0.0261(18) 0.0015(17) 0.014(2) 0.010(2)
O55 0.067(3) 0.028(2) 0.0223(16) 0.0019(16) 0.0138(18) 0.011(2)
O56 0.065(3) 0.026(2) 0.0251(17) -0.0025(16) 0.0171(19) 0.0005(19)
O57 0.065(3) 0.028(2) 0.0229(16) 0.0012(16) 0.0137(18) 0.010(2)
O58 0.050(3) 0.036(3) 0.0283(18) 0.0033(17) 0.0150(18) 0.0054(19)
O59 0.063(3) 0.025(2) 0.0247(17) 0.0039(15) 0.0185(18) 0.0088(19)
O60 0.063(3) 0.025(2) 0.0197(16) -0.0019(15) 0.0175(18) 0.0071(19)
O61 0.067(3) 0.063(3) 0.0299(19) 0.005(2) 0.019(2) 0.019(2)
O62 0.074(3) 0.072(4) 0.0258(19) 0.018(2) 0.019(2) 0.036(3)
O63 0.077(3) 0.039(3) 0.038(2) 0.001(2) 0.009(2) -0.008(2)
O64 0.062(3) 0.057(3) 0.031(2) 0.002(2) 0.012(2) 0.000(2)
C1 0.119(6) 0.064(5) 0.066(4) 0.000(4) 0.057(4) 0.010(5)
C2 0.105(6) 0.054(5) 0.052(3) 0.010(3) 0.047(4) 0.007(4)
C3 0.130(7) 0.085(7) 0.095(5) 0.007(5) 0.074(5) 0.006(5)
C4 0.158(8) 0.099(7) 0.107(6) 0.009(6) 0.086(6) -0.014(6)
C5 0.109(6) 0.064(5) 0.085(5) -0.003(4) 0.058(5) -0.012(5)
C6 0.083(5) 0.045(4) 0.051(3) 0.008(3) 0.036(4) -0.001(4)
C7 0.079(5) 0.042(4) 0.045(3) 0.006(3) 0.026(3) 0.009(4)
C8 0.078(5) 0.040(4) 0.045(3) 0.008(3) 0.019(3) -0.003(3)
C9 0.081(5) 0.041(4) 0.046(3) 0.001(3) 0.022(3) -0.011(4)
C10 0.082(5) 0.054(5) 0.042(3) 0.000(3) 0.022(3) -0.007(4)
C11 0.083(5) 0.060(5) 0.047(3) -0.012(3) 0.016(4) -0.013(4)
C12 0.101(6) 0.057(5) 0.054(4) -0.019(3) 0.036(4) -0.021(4)
C13 0.094(5) 0.035(4) 0.051(3) -0.008(3) 0.031(4) -0.009(4)
C14 0.085(5) 0.035(4) 0.033(3) 0.000(2) 0.031(3) 0.005(3)
C15 0.075(5) 0.032(4) 0.030(3) -0.005(2) 0.017(3) 0.001(3)
C16 0.066(4) 0.026(3) 0.032(3) 0.001(2) 0.024(3) 0.002(3)
C17 0.065(4) 0.038(4) 0.022(2) 0.004(2) 0.018(3) 0.005(3)
C18 0.063(4) 0.028(3) 0.024(2) 0.005(2) 0.019(3) 0.011(3)
C19 0.072(4) 0.039(4) 0.026(2) 0.002(2) 0.022(3) 0.004(3)
C20 0.092(5) 0.041(4) 0.022(2) 0.004(2) 0.028(3) 0.023(3)
C21 0.067(4) 0.034(3) 0.021(2) -0.005(2) 0.019(3) 0.003(3)
C22 0.070(4) 0.025(3) 0.026(2) 0.005(2) 0.024(3) 0.009(3)
C23 0.057(4) 0.034(3) 0.023(2) -0.001(2) 0.018(3) 0.004(3)
C24 0.074(4) 0.031(4) 0.037(3) -0.002(3) 0.024(3) 0.008(3)
C25 0.091(5) 0.067(5) 0.056(4) 0.012(4) 0.028(4) 0.017(4)
C26 0.072(5) 0.045(4) 0.044(3) 0.004(3) 0.021(3) -0.003(3)
C27 0.094(5) 0.065(5) 0.044(3) 0.020(3) 0.029(4) -0.001(4)
C28 0.097(6) 0.079(6) 0.034(3) 0.005(3) 0.027(4) -0.002(4)
C29 0.074(5) 0.055(5) 0.041(3) 0.001(3) 0.025(3) -0.008(4)
C30 0.077(5) 0.041(4) 0.034(3) 0.000(3) 0.030(3) -0.010(3)
C31 0.092(5) 0.042(4) 0.038(3) 0.006(3) 0.031(3) -0.002(4)
C32 0.079(5) 0.032(4) 0.042(3) -0.004(3) 0.028(3) -0.006(3)
C33 0.075(5) 0.033(4) 0.038(3) 0.000(3) 0.026(3) 0.001(3)
C34 0.073(5) 0.038(4) 0.040(3) -0.001(3) 0.026(3) -0.003(3)
C35 0.074(5) 0.037(4) 0.033(3) 0.001(3) 0.026(3) 0.001(3)
C36 0.067(4) 0.043(4) 0.039(3) 0.009(3) 0.016(3) 0.003(3)
C37 0.069(5) 0.065(5) 0.035(3) 0.008(3) 0.017(3) 0.003(4)
C38 0.074(5) 0.049(4) 0.028(3) 0.008(3) 0.011(3) -0.001(4)
C39 0.071(4) 0.035(4) 0.025(2) 0.001(2) 0.012(3) -0.003(3)
C40 0.054(4) 0.027(3) 0.027(2) 0.004(2) 0.011(3) 0.002(3)
C41 0.052(4) 0.033(3) 0.025(2) -0.007(2) 0.011(3) -0.004(3)
C42 0.058(4) 0.031(3) 0.022(2) -0.010(2) 0.012(3) -0.002(3)
C43 0.065(4) 0.044(4) 0.040(3) -0.001(3) 0.018(3) 0.004(3)
C44 0.075(5) 0.050(4) 0.050(3) 0.001(3) 0.032(3) 0.003(4)
C45 0.064(4) 0.033(4) 0.042(3) 0.004(3) 0.027(3) 0.005(3)
C46 0.071(4) 0.023(3) 0.028(2) -0.001(2) 0.021(3) 0.009(3)
C47 0.062(4) 0.023(3) 0.019(2) -0.006(2) 0.015(3) 0.004(3)
C48 0.081(4) 0.032(4) 0.032(3) 0.014(2) 0.031(3) 0.013(3)
C49 0.081(5) 0.043(4) 0.048(3) 0.002(3) 0.034(3) 0.005(3)
C50 0.063(4) 0.041(4) 0.030(3) 0.001(2) 0.018(3) 0.008(3)
C51 0.080(5) 0.050(4) 0.041(3) 0.010(3) 0.031(3) 0.011(4)
C52 0.068(5) 0.074(5) 0.048(3) 0.006(3) 0.034(3) 0.010(4)
C53 0.075(5) 0.061(5) 0.037(3) -0.002(3) 0.029(3) 0.021(4)
C54 0.059(4) 0.047(4) 0.025(2) -0.003(2) 0.015(3) 0.011(3)
C55 0.062(4) 0.032(3) 0.023(2) -0.003(2) 0.014(3) 0.006(3)
C56 0.070(4) 0.049(4) 0.027(3) 0.004(3) 0.019(3) 0.017(3)
C57 0.066(4) 0.045(4) 0.040(3) -0.003(3) 0.024(3) 0.014(3)
C58 0.054(4) 0.044(4) 0.042(3) -0.005(3) 0.016(3) 0.013(3)
C59 0.074(5) 0.053(5) 0.052(4) -0.012(3) 0.017(4) 0.011(4)
C60 0.093(6) 0.067(6) 0.088(5) -0.005(5) 0.024(5) -0.004(5)
C61 0.061(5) 0.062(5) 0.085(5) 0.015(4) 0.013(4) -0.007(4)
C62 0.079(5) 0.067(6) 0.081(5) 0.031(4) 0.024(4) 0.003(4)
C63 0.066(4) 0.041(4) 0.045(3) 0.008(3) 0.032(3) 0.015(3)
C64 0.068(4) 0.031(3) 0.031(3) 0.004(2) 0.020(3) 0.013(3)
C65 0.073(4) 0.029(3) 0.033(3) 0.004(2) 0.022(3) 0.016(3)
C66 0.066(4) 0.032(4) 0.031(3) -0.002(2) 0.011(3) 0.017(3)
C67 0.086(5) 0.041(4) 0.043(3) -0.013(3) 0.014(3) 0.015(4)
C68 0.089(5) 0.047(4) 0.047(3) -0.019(3) 0.009(4) 0.013(4)
C69 0.069(5) 0.036(4) 0.042(3) -0.010(3) 0.003(3) 0.007(3)
C70 0.060(4) 0.032(3) 0.024(2) 0.006(2) 0.013(3) 0.015(3)
C71 0.065(4) 0.025(3) 0.020(2) 0.001(2) 0.016(3) 0.010(3)
C72 0.052(4) 0.041(4) 0.033(3) 0.000(3) 0.007(3) 0.004(3)
C73 0.062(4) 0.050(4) 0.039(3) 0.002(3) 0.023(3) 0.019(3)
C74 0.057(4) 0.031(3) 0.029(2) 0.007(2) 0.022(3) 0.012(3)
C75 0.077(5) 0.057(4) 0.034(3) 0.013(3) 0.030(3) 0.026(4)
C76 0.099(5) 0.069(5) 0.034(3) 0.007(3) 0.038(3) 0.021(4)
C77 0.073(4) 0.047(4) 0.029(3) 0.011(3) 0.023(3) 0.015(3)
C78 0.065(4) 0.028(3) 0.025(2) 0.007(2) 0.018(3) 0.003(3)
C79 0.062(4) 0.023(3) 0.021(2) 0.004(2) 0.022(2) 0.008(3)
C80 0.068(4) 0.024(3) 0.022(2) 0.007(2) 0.018(3) 0.004(3)
C81 0.060(4) 0.038(4) 0.017(2) 0.008(2) 0.010(2) 0.009(3)
C82 0.071(5) 0.049(4) 0.036(3) 0.007(3) 0.021(3) -0.002(3)
C83 0.059(4) 0.073(5) 0.043(3) 0.009(3) 0.017(3) -0.002(4)
C84 0.072(5) 0.085(6) 0.066(4) 0.037(4) 0.036(4) 0.023(4)
C85 0.087(5) 0.091(6) 0.054(4) 0.038(4) 0.038(4) 0.050(5)
C86 0.095(6) 0.114(7) 0.046(4) 0.022(4) 0.031(4) 0.062(5)
C87 0.082(5) 0.075(5) 0.035(3) 0.014(3) 0.024(3) 0.042(4)
C88 0.085(5) 0.059(5) 0.043(3) 0.020(3) 0.033(3) 0.034(4)
C89 0.088(5) 0.026(3) 0.023(2) 0.002(2) 0.024(3) 0.015(3)
C90 0.067(4) 0.033(3) 0.022(2) -0.003(2) 0.022(3) 0.016(3)
C91 0.095(5) 0.035(4) 0.032(3) -0.003(3) 0.033(3) 0.011(3)
C92 0.074(5) 0.042(4) 0.043(3) -0.004(3) 0.033(3) 0.000(3)
C93 0.069(4) 0.039(4) 0.036(3) 0.001(3) 0.024(3) 0.013(3)
C94 0.063(4) 0.030(3) 0.025(2) 0.002(2) 0.020(3) 0.017(3)
C95 0.066(4) 0.036(4) 0.023(2) 0.002(2) 0.023(3) 0.017(3)
C96 0.053(4) 0.045(4) 0.022(2) 0.009(2) 0.011(3) 0.015(3)
C97 0.066(4) 0.029(3) 0.038(3) 0.004(2) 0.014(3) 0.008(3)
C98 0.065(4) 0.033(3) 0.020(2) 0.006(2) 0.019(3) 0.002(3)
C99 0.063(4) 0.037(4) 0.020(2) 0.010(2) 0.010(3) -0.006(3)
C100 0.050(4) 0.048(4) 0.033(3) 0.012(3) 0.018(3) -0.004(3)
C101 0.046(4) 0.049(4) 0.027(2) 0.004(3) 0.011(3) 0.002(3)
C102 0.056(4) 0.035(3) 0.016(2) 0.006(2) 0.014(2) 0.005(3)
C103 0.050(4) 0.033(3) 0.016(2) 0.003(2) 0.008(2) 0.003(3)
C104 0.048(4) 0.042(4) 0.020(2) 0.003(2) 0.014(2) 0.011(3)
C105 0.055(4) 0.039(4) 0.023(2) 0.010(2) 0.021(3) 0.020(3)
C106 0.057(4) 0.028(3) 0.021(2) 0.005(2) 0.015(2) 0.011(3)
C107 0.065(4) 0.036(4) 0.027(2) 0.007(2) 0.022(3) 0.013(3)
C108 0.107(6) 0.040(4) 0.039(3) 0.002(3) 0.036(4) 0.023(4)
C109 0.116(6) 0.041(4) 0.042(3) -0.002(3) 0.033(4) 0.011(4)
C110 0.148(7) 0.054(5) 0.034(3) -0.007(3) 0.045(4) 0.006(5)
C111 0.115(6) 0.045(4) 0.026(3) -0.001(3) 0.028(3) 0.014(4)
C112 0.105(6) 0.051(5) 0.043(3) 0.002(3) 0.034(4) 0.034(4)
C113 0.079(5) 0.068(5) 0.040(3) 0.013(3) 0.025(3) 0.041(4)
C114 0.068(4) 0.057(4) 0.023(2) 0.012(3) 0.021(3) 0.031(3)
C115 0.078(5) 0.066(5) 0.028(3) 0.005(3) 0.017(3) 0.033(4)
C116 0.067(5) 0.083(5) 0.030(3) 0.006(3) 0.019(3) 0.034(4)
C117 0.060(4) 0.073(5) 0.032(3) 0.010(3) 0.023(3) 0.017(4)
C118 0.055(4) 0.066(5) 0.025(3) 0.011(3) 0.011(3) 0.026(3)
C119 0.054(4) 0.061(4) 0.026(3) 0.013(3) 0.012(3) 0.026(3)
C120 0.068(5) 0.072(5) 0.043(3) 0.017(3) 0.030(3) 0.006(4)
C121 0.084(5) 0.038(4) 0.035(3) -0.006(3) 0.026(3) 0.000(3)
C122 0.060(4) 0.036(4) 0.025(2) 0.003(2) 0.017(3) 0.020(3)
C123 0.075(5) 0.041(4) 0.030(3) -0.001(3) 0.019(3) 0.011(3)
C124 0.070(4) 0.057(5) 0.027(3) -0.004(3) 0.015(3) 0.017(4)
C125 0.059(4) 0.043(4) 0.026(3) 0.008(2) 0.013(3) 0.014(3)
C126 0.055(4) 0.040(4) 0.024(2) 0.007(2) 0.017(3) 0.013(3)
C127 0.058(4) 0.032(3) 0.024(2) 0.008(2) 0.016(3) 0.018(3)
C128 0.055(4) 0.045(4) 0.024(2) 0.003(2) 0.013(3) 0.012(3)
C129 0.071(5) 0.048(4) 0.040(3) 0.008(3) 0.026(3) 0.000(3)
C130 0.082(5) 0.073(6) 0.064(4) 0.002(4) 0.033(4) -0.003(4)
C131 0.110(7) 0.106(8) 0.114(7) 0.006(6) 0.059(6) -0.011(6)
C132 0.169(10) 0.173(11) 0.180(10) -0.017(8) 0.064(8) 0.007(8)
C133 0.128(8) 0.165(10) 0.154(9) 0.039(8) 0.041(7) 0.008(7)
C134 0.110(7) 0.101(7) 0.077(5) 0.010(5) 0.028(5) 0.012(6)
C135 0.089(6) 0.066(6) 0.083(5) 0.001(4) 0.019(5) 0.015(5)
C136 0.081(5) 0.045(4) 0.055(4) 0.002(3) 0.026(4) 0.010(4)
C137 0.097(5) 0.029(4) 0.041(3) 0.001(3) 0.024(4) -0.001(4)
C138 0.079(5) 0.036(4) 0.033(3) 0.000(3) 0.018(3) 0.005(3)
C139 0.096(6) 0.045(4) 0.052(4) 0.014(3) 0.033(4) -0.003(4)
C140 0.085(5) 0.054(5) 0.066(4) 0.018(4) 0.042(4) 0.000(4)
C141 0.084(5) 0.052(5) 0.047(3) 0.009(3) 0.032(4) 0.010(4)
C142 0.092(5) 0.041(4) 0.031(3) 0.006(3) 0.027(3) 0.001(4)
C143 0.067(4) 0.042(4) 0.030(3) 0.004(3) 0.022(3) -0.003(3)
C144 0.086(5) 0.056(5) 0.043(3) 0.009(3) 0.038(3) 0.008(4)
C145 0.066(4) 0.047(4) 0.027(3) 0.017(3) 0.013(3) 0.015(3)
C146 0.066(4) 0.037(4) 0.023(2) 0.003(2) 0.025(3) 0.011(3)
C147 0.071(5) 0.051(4) 0.034(3) 0.006(3) 0.018(3) 0.017(3)
C148 0.087(5) 0.053(5) 0.039(3) -0.003(3) 0.030(3) 0.014(4)
C149 0.073(4) 0.037(4) 0.041(3) -0.001(3) 0.025(3) 0.013(3)
C150 0.062(4) 0.026(3) 0.024(2) 0.002(2) 0.019(3) 0.002(3)
C151 0.054(4) 0.037(4) 0.029(3) 0.004(2) 0.022(3) 0.010(3)
C152 0.057(4) 0.026(3) 0.040(3) 0.011(2) 0.018(3) 0.006(3)
C153 0.063(4) 0.034(4) 0.026(2) 0.004(2) 0.014(3) 0.015(3)
C154 0.053(4) 0.039(4) 0.030(3) 0.006(2) 0.013(3) 0.010(3)
C155 0.060(4) 0.043(4) 0.032(3) -0.002(3) 0.006(3) 0.016(3)
C156 0.077(5) 0.062(5) 0.033(3) 0.005(3) 0.018(3) 0.023(4)
C157 0.097(5) 0.056(5) 0.038(3) 0.004(3) 0.026(4) 0.024(4)
C158 0.125(6) 0.068(5) 0.051(4) 0.011(4) 0.051(4) 0.010(5)
C159 0.130(7) 0.058(5) 0.062(4) 0.012(4) 0.050(4) 0.002(5)
C160 0.109(6) 0.060(5) 0.069(4) 0.006(4) 0.049(4) 0.007(4)
C161 0.100(6) 0.070(6) 0.083(5) 0.002(4) 0.051(5) 0.011(5)
C162 0.084(6) 0.074(6) 0.098(6) -0.002(5) 0.043(5) -0.006(5)
C163 0.118(7) 0.110(8) 0.135(8) -0.016(6) 0.065(6) 0.009(6)
C164 0.115(8) 0.148(9) 0.183(9) -0.026(8) 0.068(7) 0.010(7)
C165 0.110(7) 0.093(7) 0.128(7) -0.013(6) 0.046(6) -0.015(6)
C166 0.088(6) 0.066(6) 0.075(5) 0.006(4) 0.031(4) -0.002(5)
C167 0.089(6) 0.051(5) 0.071(4) 0.014(4) 0.043(4) 0.008(4)
C168 0.096(6) 0.048(5) 0.067(4) 0.000(4) 0.014(4) -0.012(4)
C169 0.084(5) 0.040(4) 0.055(4) 0.001(3) 0.025(4) -0.006(4)
C170 0.070(4) 0.040(4) 0.034(3) 0.010(3) 0.029(3) 0.004(3)
C171 0.111(6) 0.068(6) 0.060(4) 0.002(4) 0.006(4) 0.009(5)
C172 0.097(5) 0.047(4) 0.031(3) 0.013(3) 0.022(3) 0.010(4)
C173 0.078(5) 0.052(5) 0.047(3) -0.001(3) 0.020(3) 0.001(4)
C174 0.065(4) 0.043(4) 0.031(3) 0.004(3) 0.021(3) 0.006(3)
C175 0.072(5) 0.056(5) 0.044(3) -0.017(3) 0.006(3) 0.006(4)
C176 0.044(3) 0.028(3) 0.029(2) -0.007(2) 0.018(2) -0.005(3)
C177 0.063(4) 0.049(4) 0.049(3) 0.002(3) 0.022(3) 0.003(3)
C178 0.061(4) 0.037(4) 0.021(2) -0.007(2) 0.019(3) 0.003(3)
C179 0.080(5) 0.043(4) 0.049(3) 0.003(3) 0.007(4) 0.007(4)
C180 0.059(4) 0.034(4) 0.019(2) 0.004(2) 0.017(3) 0.010(3)
C181 0.136(8) 0.109(8) 0.148(8) 0.005(7) -0.021(6) -0.024(7)
C182 0.089(6) 0.068(5) 0.043(3) 0.010(4) 0.013(4) 0.005(4)
C183 0.055(5) 0.104(6) 0.064(4) 0.014(4) 0.012(4) 0.018(4)
C184 0.057(4) 0.080(5) 0.034(3) 0.014(3) 0.021(3) 0.019(4)
C185 0.067(4) 0.031(3) 0.031(3) 0.004(2) 0.024(3) 0.011(3)
C186 0.049(3) 0.028(3) 0.020(2) 0.002(2) 0.015(2) 0.006(3)
C187 0.065(4) 0.028(3) 0.027(2) 0.000(2) 0.017(3) 0.008(3)
C188 0.074(4) 0.047(4) 0.022(2) -0.001(2) 0.020(3) 0.000(3)
C189 0.069(4) 0.033(3) 0.018(2) 0.008(2) 0.017(3) 0.007(3)
C190 0.062(4) 0.027(3) 0.020(2) 0.002(2) 0.014(3) 0.002(3)
C191 0.049(4) 0.029(3) 0.017(2) 0.006(2) 0.012(2) 0.009(3)
C192 0.066(4) 0.027(3) 0.024(2) 0.008(2) 0.013(3) 0.010(3)
C193 0.063(4) 0.032(3) 0.033(3) 0.010(2) 0.021(3) 0.012(3)
C194 0.073(5) 0.035(4) 0.053(3) -0.002(3) 0.027(3) -0.002(3)
C195 0.094(6) 0.065(6) 0.106(6) -0.013(5) 0.053(5) 0.006(5)
C196 0.122(7) 0.116(7) 0.053(4) 0.008(5) 0.034(5) -0.008(6)
C197 0.080(5) 0.054(5) 0.070(4) -0.015(4) 0.011(4) 0.019(4)
C198 0.102(5) 0.036(4) 0.032(3) -0.003(3) 0.031(3) 0.000(4)
C199 0.078(5) 0.033(4) 0.035(3) 0.000(3) 0.026(3) 0.005(3)
C200 0.076(4) 0.028(3) 0.033(3) 0.004(2) 0.024(3) 0.010(3)
C201 0.087(5) 0.029(4) 0.042(3) 0.003(3) 0.033(3) 0.012(3)
C202 0.068(4) 0.026(3) 0.038(3) -0.003(2) 0.024(3) 0.008(3)
C203 0.072(5) 0.037(4) 0.067(4) 0.008(3) 0.026(4) -0.003(3)
C204 0.074(5) 0.044(4) 0.064(4) 0.006(3) 0.020(4) 0.000(4)
C205 0.066(5) 0.042(4) 0.054(4) 0.003(3) 0.022(3) 0.010(3)
C206 0.064(4) 0.036(4) 0.026(2) -0.006(2) 0.017(3) 0.007(3)
C207 0.068(4) 0.036(4) 0.028(2) 0.001(2) 0.030(3) 0.016(3)
C208 0.069(4) 0.034(4) 0.027(3) -0.003(2) 0.012(3) 0.011(3)

loop_
_atom_type_symbol
_atom_type_description
_atom_type_scat_dispersion_real
_atom_type_scat_dispersion_imag
_atom_type_scat_source
C C 0.0033 0.0016 'International Tables Vol C Tables 4.2.6.8 and 6.1.1.4'
H H 0.0000 0.0000 'International Tables Vol C Tables 4.2.6.8 and 6.1.1.4'
N N 0.0061 0.0033 'International Tables Vol C Tables 4.2.6.8 and 6.1.1.4'
O O 0.0106 0.0060 'International Tables Vol C Tables 4.2.6.8 and 6.1.1.4'
Zn Zn 0.2839 1.4301 'International Tables Vol C Tables 4.2.6.8 and 6.1.1.4'
Sm Sm -0.1638 3.4418 'International Tables Vol C Tables 4.2.6.8 and 6.1.1.4'

loop_
_geom_angle_atom_site_label_1
_geom_angle_atom_site_label_2
_geom_angle_atom_site_label_3
_geom_angle
O50 Sm1 O2 113.66(15)
O50 Sm1 O8 143.32(17)
O2 Sm1 O8 63.30(15)
O50 Sm1 O51 70.41(16)
O2 Sm1 O51 72.16(17)
O8 Sm1 O51 74.42(15)
O50 Sm1 O29 70.75(14)
O2 Sm1 O29 172.26(17)
O8 Sm1 O29 117.41(14)
O51 Sm1 O29 115.58(16)
O50 Sm1 O38 80.81(18)
O2 Sm1 O38 110.75(18)
O8 Sm1 O38 135.66(16)
O51 Sm1 O38 148.89(15)
O29 Sm1 O38 62.95(18)
O50 Sm1 O30 84.06(16)
O2 Sm1 O30 126.00(16)
O8 Sm1 O30 72.76(15)
O51 Sm1 O30 66.90(14)
O29 Sm1 O30 59.76(15)
O38 Sm1 O30 122.60(15)
O50 Sm1 O7 139.80(15)
O2 Sm1 O7 106.51(15)
O8 Sm1 O7 59.51(14)
O51 Sm1 O7 126.02(16)
O29 Sm1 O7 69.17(14)
O38 Sm1 O7 83.84(16)
O30 Sm1 O7 73.48(15)
O50 Sm1 O37 131.89(18)
O2 Sm1 O37 66.49(17)
O8 Sm1 O37 82.46(17)
O51 Sm1 O37 138.31(16)
O29 Sm1 O37 105.78(16)
O38 Sm1 O37 57.92(18)
O30 Sm1 O37 137.38(14)
O7 Sm1 O37 64.06(16)
O50 Sm1 O1 69.01(17)
O2 Sm1 O1 58.86(15)
O8 Sm1 O1 122.08(15)
O51 Sm1 O1 90.72(15)
O29 Sm1 O1 119.44(15)
O38 Sm1 O1 67.50(16)
O30 Sm1 O1 149.88(14)
O7 Sm1 O1 136.30(17)
O37 Sm1 O1 72.73(16)
O50 Sm1 Zn2 57.62(12)
O2 Sm1 Zn2 139.91(12)
O8 Sm1 Zn2 149.09(9)
O51 Sm1 Zn2 126.18(11)
O29 Sm1 Zn2 36.26(12)
O38 Sm1 Zn2 33.81(13)
O30 Sm1 Zn2 93.39(10)
O7 Sm1 Zn2 90.34(11)
O37 Sm1 Zn2 90.56(12)
O1 Sm1 Zn2 83.66(11)
O50 Sm1 Zn1 123.88(11)
O2 Sm1 Zn1 34.03(12)
O8 Sm1 Zn1 33.78(10)
O51 Sm1 Zn1 57.43(11)
O29 Sm1 Zn1 149.27(11)
O38 Sm1 Zn1 140.21(13)
O30 Sm1 Zn1 92.94(10)
O7 Sm1 Zn1 90.78(11)
O37 Sm1 Zn1 84.30(12)
O1 Sm1 Zn1 91.21(11)
Zn2 Sm1 Zn1 173.63(3)
O32 Sm2 O44 64.23(15)
O32 Sm2 O11 175.55(12)
O44 Sm2 O11 114.60(14)
O32 Sm2 O5 113.60(12)
O44 Sm2 O5 133.89(13)
O11 Sm2 O5 63.78(12)
O32 Sm2 O54 72.63(13)
O44 Sm2 O54 77.92(14)
O11 Sm2 O54 111.56(13)
O5 Sm2 O54 147.92(15)
O32 Sm2 O55 113.70(15)
O44 Sm2 O55 150.17(12)
O11 Sm2 O55 69.59(14)
O5 Sm2 O55 75.48(12)
O54 Sm2 O55 73.49(13)
O32 Sm2 O43 107.05(13)
O44 Sm2 O43 59.48(13)
O11 Sm2 O43 69.25(13)
O5 Sm2 O43 80.20(13)
O54 Sm2 O43 129.68(14)
O55 Sm2 O43 138.19(13)
O32 Sm2 O12 123.58(12)
O44 Sm2 O12 67.94(13)
O11 Sm2 O12 58.08(12)
O5 Sm2 O12 120.77(13)
O54 Sm2 O12 69.70(14)
O55 Sm2 O12 93.89(13)
O43 Sm2 O12 70.24(12)
O32 Sm2 O6 66.92(12)
O44 Sm2 O6 82.17(12)
O11 Sm2 O6 108.80(12)
O5 Sm2 O6 58.69(12)
O54 Sm2 O6 139.45(13)
O55 Sm2 O6 125.80(13)
O43 Sm2 O6 63.16(13)
O12 Sm2 O6 132.82(13)
O32 Sm2 O31 59.09(14)
O44 Sm2 O31 122.88(13)
O11 Sm2 O31 121.34(13)
O5 Sm2 O31 68.72(13)
O54 Sm2 O31 91.48(14)
O55 Sm2 O31 66.81(13)
O43 Sm2 O31 132.87(11)
O12 Sm2 O31 156.69(12)
O6 Sm2 O31 70.47(13)
O32 Sm2 Zn4 35.76(10)
O44 Sm2 Zn4 34.01(10)
O11 Sm2 Zn4 144.85(10)
O5 Sm2 Zn4 143.80(9)
O54 Sm2 Zn4 58.30(10)
O55 Sm2 Zn4 127.54(9)
O43 Sm2 Zn4 91.46(8)
O12 Sm2 Zn4 88.22(8)
O6 Sm2 Zn4 86.02(8)
O31 Sm2 Zn4 93.46(9)
O32 Sm2 Zn3 143.75(10)
O44 Sm2 Zn3 144.34(10)
O11 Sm2 Zn3 35.28(9)
O5 Sm2 Zn3 34.09(9)
O54 Sm2 Zn3 124.45(10)
O55 Sm2 Zn3 55.08(9)
O43 Sm2 Zn3 86.30(8)
O12 Sm2 Zn3 92.56(8)
O6 Sm2 Zn3 91.50(8)
O31 Sm2 Zn3 86.88(9)
Zn4 Sm2 Zn3 177.23(2)
O35 Sm3 O47 64.54(11)
O35 Sm3 O20 131.06(14)
O47 Sm3 O20 113.50(12)
O35 Sm3 O59 149.12(14)
O47 Sm3 O59 107.01(12)
O20 Sm3 O59 79.82(14)
O35 Sm3 O14 117.40(11)
O47 Sm3 O14 177.70(13)
O20 Sm3 O14 64.38(12)
O59 Sm3 O14 71.99(12)
O35 Sm3 O58 76.81(14)
O47 Sm3 O58 74.52(13)
O20 Sm3 O58 152.11(14)
O59 Sm3 O58 72.32(14)
O14 Sm3 O58 106.93(13)
O35 Sm3 O36 59.54(12)
O47 Sm3 O36 111.04(12)
O20 Sm3 O36 79.67(13)
O59 Sm3 O36 141.45(11)
O14 Sm3 O36 69.76(12)
O58 Sm3 O36 123.83(13)
O35 Sm3 O19 77.86(13)
O47 Sm3 O19 68.38(13)
O20 Sm3 O19 59.23(13)
O59 Sm3 O19 128.62(13)
O14 Sm3 O19 110.51(12)
O58 Sm3 O19 141.36(12)
O36 Sm3 O19 63.46(12)
O35 Sm3 O13 69.35(12)
O47 Sm3 O13 124.51(12)
O20 Sm3 O13 119.69(11)
O59 Sm3 O13 96.91(13)
O14 Sm3 O13 57.78(12)
O58 Sm3 O13 66.25(12)
O36 Sm3 O13 66.32(13)
O19 Sm3 O13 128.92(12)
O35 Sm3 O48 121.49(11)
O47 Sm3 O48 58.55(11)
O20 Sm3 O48 66.91(11)
O59 Sm3 O48 65.66(12)
O14 Sm3 O48 119.26(11)
O58 Sm3 O48 99.49(12)
O36 Sm3 O48 132.20(13)
O19 Sm3 O48 70.18(12)
O13 Sm3 O48 160.89(13)
O35 Sm3 Zn6 34.46(8)
O47 Sm3 Zn6 35.82(9)
O20 Sm3 Zn6 142.71(9)
O59 Sm3 Zn6 122.43(9)
O14 Sm3 Zn6 146.46(9)
O58 Sm3 Zn6 58.30(10)
O36 Sm3 Zn6 92.98(8)
O19 Sm3 Zn6 84.65(8)
O13 Sm3 Zn6 89.20(8)
O48 Sm3 Zn6 93.80(8)
O35 Sm3 Zn5 145.92(8)
O47 Sm3 Zn5 141.69(9)
O20 Sm3 Zn5 34.28(9)
O59 Sm3 Zn5 58.66(9)
O14 Sm3 Zn5 36.01(9)
O58 Sm3 Zn5 124.20(10)
O36 Sm3 Zn5 86.81(8)
O19 Sm3 Zn5 92.54(8)
O13 Sm3 Zn5 93.50(8)
O48 Sm3 Zn5 84.11(8)
Zn6 Sm3 Zn5 176.95(2)
O41 Sm4 O26 63.36(12)
O41 Sm4 O61 117.11(14)
O26 Sm4 O61 143.50(16)
O41 Sm4 O23 169.85(15)
O26 Sm4 O23 111.15(12)
O61 Sm4 O23 72.57(15)
O41 Sm4 O17 114.03(14)
O26 Sm4 O17 139.71(14)
O61 Sm4 O17 75.82(16)
O23 Sm4 O17 63.92(14)
O41 Sm4 O64 72.26(16)
O26 Sm4 O64 76.17(14)
O61 Sm4 O64 70.27(16)
O23 Sm4 O64 115.64(17)
O17 Sm4 O64 143.70(14)
O41 Sm4 O42 59.71(12)
O26 Sm4 O42 122.98(12)
O61 Sm4 O42 67.90(13)
O23 Sm4 O42 125.55(12)
O17 Sm4 O42 71.11(13)
O64 Sm4 O42 84.28(14)
O41 Sm4 O25 102.28(13)
O26 Sm4 O25 58.94(13)
O61 Sm4 O25 140.37(14)
O23 Sm4 O25 67.87(13)
O17 Sm4 O25 84.77(13)
O64 Sm4 O25 130.27(13)
O42 Sm4 O25 136.88(14)
O41 Sm4 O18 68.52(14)
O26 Sm4 O18 86.55(13)
O61 Sm4 O18 128.98(14)
O23 Sm4 O18 103.37(15)
O17 Sm4 O18 58.69(13)
O64 Sm4 O18 140.78(15)
O42 Sm4 O18 76.03(12)
O25 Sm4 O18 60.87(12)
O41 Sm4 O24 122.34(13)
O26 Sm4 O24 66.63(13)
O61 Sm4 O24 88.16(14)
O23 Sm4 O24 58.54(14)
O17 Sm4 O24 122.45(14)
O64 Sm4 O24 69.60(15)
O42 Sm4 O24 149.56(14)
O25 Sm4 O24 73.54(13)
O18 Sm4 O24 134.32(12)
O41 Sm4 Zn8 36.05(9)
O26 Sm4 Zn8 33.79(9)
O61 Sm4 Zn8 124.30(13)
O23 Sm4 Zn8 142.10(9)
O17 Sm4 Zn8 147.28(10)
O64 Sm4 Zn8 55.99(11)
O42 Sm4 Zn8 91.80(9)
O25 Sm4 Zn8 90.01(8)
O18 Sm4 Zn8 90.68(8)
O24 Sm4 Zn8 86.42(9)
O41 Sm4 Zn7 146.74(9)
O26 Sm4 Zn7 143.14(9)
O61 Sm4 Zn7 57.30(13)
O23 Sm4 Zn7 34.76(9)
O17 Sm4 Zn7 34.44(10)
O64 Sm4 Zn7 124.58(11)
O42 Sm4 Zn7 91.41(9)
O25 Sm4 Zn7 87.52(8)
O18 Sm4 Zn7 89.92(8)
O24 Sm4 Zn7 90.90(10)
Zn8 Sm4 Zn7 176.785(19)
O52 Zn1 O8 110.05(18)
O52 Zn1 O2 95.70(19)
O8 Zn1 O2 77.98(18)
O52 Zn1 N1 123.86(18)
O8 Zn1 N1 125.3(2)
O2 Zn1 N1 87.5(2)
O52 Zn1 N3 93.7(2)
O8 Zn1 N3 86.52(19)
O2 Zn1 N3 163.89(19)
N1 Zn1 N3 98.1(2)
O52 Zn1 Sm1 89.86(13)
O8 Zn1 Sm1 42.04(12)
O2 Zn1 Sm1 41.91(13)
N1 Zn1 Sm1 124.10(17)
N3 Zn1 Sm1 125.24(15)
O49 Zn2 O38 118.7(2)
O49 Zn2 N14 104.0(2)
O38 Zn2 N14 133.9(2)
O49 Zn2 N10 99.3(2)
O38 Zn2 N10 88.6(3)
N14 Zn2 N10 101.6(3)
O49 Zn2 O29 91.40(19)
O38 Zn2 O29 76.5(2)
N14 Zn2 O29 86.4(2)
N10 Zn2 O29 164.6(3)
O49 Zn2 Sm1 89.18(15)
O38 Zn2 Sm1 42.73(16)
N14 Zn2 Sm1 128.55(18)
N10 Zn2 Sm1 125.4(2)
O29 Zn2 Sm1 43.10(13)
O56 Zn3 O5 118.59(17)
O56 Zn3 N4 117.30(17)
O5 Zn3 N4 121.86(18)
O56 Zn3 O11 90.10(15)
O5 Zn3 O11 77.42(15)
N4 Zn3 O11 87.81(18)
O56 Zn3 N2 98.38(18)
O5 Zn3 N2 87.27(17)
N4 Zn3 N2 99.46(19)
O11 Zn3 N2 164.65(17)
O56 Zn3 Sm2 90.74(12)
O5 Zn3 Sm2 42.21(9)
N4 Zn3 Sm2 124.47(14)
O11 Zn3 Sm2 42.47(11)
N2 Zn3 Sm2 124.13(14)
O53 Zn4 O44 114.76(17)
O53 Zn4 N12 118.48(19)
O44 Zn4 N12 124.05(17)
O53 Zn4 N16 99.41(19)
O44 Zn4 N16 86.93(19)
N12 Zn4 N16 100.1(2)
O53 Zn4 O32 91.89(17)
O44 Zn4 O32 76.97(16)
N12 Zn4 O32 85.22(19)
N16 Zn4 O32 163.2(2)
O53 Zn4 Sm2 89.33(12)
O44 Zn4 Sm2 42.00(12)
N12 Zn4 Sm2 122.79(14)
N16 Zn4 Sm2 125.06(15)
O32 Zn4 Sm2 42.06(11)
O60 Zn5 O20 115.28(15)
O60 Zn5 N5 120.34(17)
O20 Zn5 N5 123.37(17)
O60 Zn5 O14 93.51(16)
O20 Zn5 O14 77.84(14)
N5 Zn5 O14 88.82(16)
O60 Zn5 N7 93.33(18)
O20 Zn5 N7 86.96(17)
N5 Zn5 N7 99.38(18)
O14 Zn5 N7 164.79(16)
O60 Zn5 Sm3 90.00(11)
O20 Zn5 Sm3 42.27(11)
N5 Zn5 Sm3 126.70(14)
O14 Zn5 Sm3 43.25(8)
N7 Zn5 Sm3 123.22(12)
O57 Zn6 O35 114.29(16)
O57 Zn6 N15 119.30(17)
O35 Zn6 N15 125.13(19)
O57 Zn6 N11 93.73(19)
O35 Zn6 N11 86.18(16)
N15 Zn6 N11 100.96(19)
O57 Zn6 O47 93.88(16)
O35 Zn6 O47 77.61(14)
N15 Zn6 O47 87.74(17)
N11 Zn6 O47 163.75(16)
O57 Zn6 Sm3 89.83(11)
O35 Zn6 Sm3 42.23(10)
N15 Zn6 Sm3 125.95(15)
N11 Zn6 Sm3 122.97(12)
O47 Zn6 Sm3 42.76(9)
O62 Zn7 O17 111.8(2)
O62 Zn7 O23 96.7(2)
O17 Zn7 O23 78.11(16)
O62 Zn7 N8 117.1(2)
O17 Zn7 N8 130.2(2)
O23 Zn7 N8 87.25(19)
O62 Zn7 N6 94.1(2)
O17 Zn7 N6 85.89(19)
O23 Zn7 N6 163.1(2)
N8 Zn7 N6 99.2(2)
O62 Zn7 Sm4 90.37(15)
O17 Zn7 Sm4 42.51(12)
O23 Zn7 Sm4 42.53(11)
N8 Zn7 Sm4 126.77(13)
N6 Zn7 Sm4 124.77(14)
O63 Zn8 O26 117.95(19)
O63 Zn8 N9 111.1(2)
O26 Zn8 N9 127.83(19)
O63 Zn8 N13 98.8(2)
O26 Zn8 N13 87.07(18)
N9 Zn8 N13 102.30(19)
O63 Zn8 O41 93.62(18)
O26 Zn8 O41 75.76(15)
N9 Zn8 O41 84.87(17)
N13 Zn8 O41 162.15(19)
O63 Zn8 Sm4 91.12(14)
O26 Zn8 Sm4 41.99(9)
N9 Zn8 Sm4 124.46(14)
N13 Zn8 Sm4 124.47(15)
O41 Zn8 Sm4 42.05(11)
C8 N1 C9 116.0(6)
C8 N1 Zn1 124.9(5)
C9 N1 Zn1 119.0(5)
C17 N2 C16 114.6(5)
C17 N2 Zn3 123.8(4)
C16 N2 Zn3 121.4(3)
C32 N3 C33 116.7(6)
C32 N3 Zn1 124.3(5)
C33 N3 Zn1 118.7(4)
C41 N4 C40 116.1(5)
C41 N4 Zn3 125.1(4)
C40 N4 Zn3 118.8(4)
C80 N5 C81 117.0(5)
C80 N5 Zn5 125.1(4)
C81 N5 Zn5 117.8(3)
C89 N6 C88 117.0(6)
C89 N6 Zn7 122.2(4)
C88 N6 Zn7 120.4(5)
C104 N7 C105 115.9(5)
C104 N7 Zn5 123.1(4)
C105 N7 Zn5 120.7(4)
C113 N8 C112 116.2(6)
C113 N8 Zn7 124.8(6)
C112 N8 Zn7 119.0(4)
C152 N9 C153 120.0(5)
C152 N9 Zn8 122.2(4)
C153 N9 Zn8 117.6(4)
C161 N10 C160 116.0(8)
C161 N10 Zn2 123.6(6)
C160 N10 Zn2 120.2(6)
C65 N11 C64 115.8(5)
C65 N11 Zn6 126.1(5)
C64 N11 Zn6 117.8(3)
C56 N12 C57 116.9(6)
C56 N12 Zn4 125.7(5)
C57 N12 Zn4 117.4(4)
C128 N13 C129 116.7(5)
C128 N13 Zn8 122.8(5)
C129 N13 Zn8 120.4(4)
C137 N14 C136 118.1(7)
C137 N14 Zn2 120.2(5)
C136 N14 Zn2 121.2(5)
C192 N15 C193 115.9(5)
C192 N15 Zn6 124.2(4)
C193 N15 Zn6 119.9(4)
C201 N16 C200 116.7(6)
C201 N16 Zn4 124.6(4)
C200 N16 Zn4 118.2(5)
C2 O1 C1 114.5(6)
C2 O1 Sm1 117.5(4)
C1 O1 Sm1 125.8(5)
C7 O2 Zn1 127.1(5)
C7 O2 Sm1 128.9(5)
Zn1 O2 Sm1 104.1(2)
C12 O3 C11 113.4(6)
C14 O4 C13 112.5(5)
C23 O5 Zn3 125.9(4)
C23 O5 Sm2 130.2(4)
Zn3 O5 Sm2 103.70(13)
C22 O6 C24 116.6(4)
C22 O6 Sm2 118.0(3)
C24 O6 Sm2 125.3(3)
C26 O7 C25 117.6(5)
C26 O7 Sm1 119.4(4)
C25 O7 Sm1 122.6(4)
C31 O8 Zn1 124.1(4)
C31 O8 Sm1 129.3(4)
Zn1 O8 Sm1 104.17(16)
C36 O9 C35 113.2(5)
C38 O10 C37 111.9(5)
C47 O11 Zn3 128.1(4)
C47 O11 Sm2 128.8(4)
Zn3 O11 Sm2 102.25(17)
C46 O12 C48 115.4(5)
C46 O12 Sm2 116.7(3)
C48 O12 Sm2 125.6(4)
C74 O13 C73 115.2(4)
C74 O13 Sm3 116.5(3)
C73 O13 Sm3 127.1(3)
C79 O14 Zn5 127.8(3)
C79 O14 Sm3 129.9(3)
Zn5 O14 Sm3 100.74(12)
C83 O15 C84 111.4(6)
C86 O16 C85 117.5(7)
C95 O17 Zn7 120.3(4)
C95 O17 Sm4 132.2(4)
Zn7 O17 Sm4 103.06(19)
C94 O18 C96 117.0(5)
C94 O18 Sm4 119.0(4)
C96 O18 Sm4 123.0(4)
C98 O19 C97 116.6(5)
C98 O19 Sm3 117.8(3)
C97 O19 Sm3 125.6(4)
C103 O20 Zn5 126.3(4)
C103 O20 Sm3 130.1(3)
Zn5 O20 Sm3 103.46(17)
C108 O21 C107 110.5(4)
C109 O22 C110 111.3(6)
C119 O23 Zn7 125.3(4)
C119 O23 Sm4 130.5(4)
Zn7 O23 Sm4 102.71(15)
C118 O24 C120 118.3(5)
C118 O24 Sm4 118.0(4)
C120 O24 Sm4 123.0(4)
C122 O25 C121 118.4(5)
C122 O25 Sm4 117.9(4)
C121 O25 Sm4 123.7(3)
C127 O26 Zn8 123.4(4)
C127 O26 Sm4 130.3(4)
Zn8 O26 Sm4 104.22(14)
C132 O27 C131 112.2(12)
C134 O28 C133 109.5(9)
C143 O29 Zn2 118.3(4)
C143 O29 Sm1 127.2(4)
Zn2 O29 Sm1 100.64(19)
C142 O30 C144 116.0(6)
C142 O30 Sm1 117.1(4)
C144 O30 Sm1 124.8(4)
C50 O31 C49 116.3(5)
C50 O31 Sm2 117.1(4)
C49 O31 Sm2 126.2(4)
C55 O32 Zn4 125.9(4)
C55 O32 Sm2 131.3(4)
Zn4 O32 Sm2 102.19(16)
C60 O33 C59 113.3(6)
C62 O34 C61 116.3(8)
C71 O35 Zn6 127.1(3)
C71 O35 Sm3 129.5(3)
Zn6 O35 Sm3 103.31(14)
C70 O36 C72 117.2(5)
C70 O36 Sm3 117.7(3)
C72 O36 Sm3 125.1(3)
C166 O37 C168 119.0(7)
C166 O37 Sm1 118.2(5)
C168 O37 Sm1 122.7(5)
C167 O38 Zn2 125.8(5)
C167 O38 Sm1 130.7(5)
Zn2 O38 Sm1 103.5(2)
C157 O39 C158 113.3(6)
C155 O40 C156 114.0(5)
C151 O41 Zn8 116.3(4)
C151 O41 Sm4 130.6(3)
Zn8 O41 Sm4 101.91(16)
C146 O42 C145 115.6(4)
C146 O42 Sm4 118.4(3)
C145 O42 Sm4 125.8(4)
C206 O43 C208 114.5(5)
C206 O43 Sm2 120.1(3)
C208 O43 Sm2 125.5(4)
C207 O44 Zn4 124.3(4)
C207 O44 Sm2 130.4(4)
Zn4 O44 Sm2 104.00(18)
C198 O45 C197 115.5(6)
C196 O46 C195 117.5(9)
C191 O47 Zn6 126.6(3)
C191 O47 Sm3 132.0(3)
Zn6 O47 Sm3 101.41(13)
C186 O48 C185 116.3(4)
C186 O48 Sm3 116.5(3)
C185 O48 Sm3 127.1(3)
C172 O49 Zn2 118.3(5)
C172 O50 Sm1 142.7(4)
C170 O51 Sm1 148.0(5)
C170 O52 Zn1 118.2(4)
C174 O53 Zn4 120.1(4)
C174 O54 Sm2 142.2(4)
C176 O55 Sm2 142.7(4)
C176 O56 Zn3 114.8(3)
C178 O57 Zn6 117.2(4)
C178 O58 Sm3 144.2(4)
C180 O59 Sm3 145.1(4)
C180 O60 Zn5 118.2(4)
C184 O61 Sm4 146.3(5)
C184 O62 Zn7 118.5(4)
C182 O63 Zn8 114.7(5)
C182 O64 Sm4 143.8(6)
O1 C1 H1A 109.5
O1 C1 H1B 109.5
H1A C1 H1B 109.5
O1 C1 H1C 109.5
H1A C1 H1C 109.5
H1B C1 H1C 109.5
C3 C2 O1 127.4(8)
C3 C2 C7 122.1(9)
O1 C2 C7 110.5(7)
C2 C3 C4 121.1(10)
C2 C3 H3A 119.5
C4 C3 H3A 119.5
C5 C4 C3 118.2(10)
C5 C4 H4A 120.9
C3 C4 H4A 120.9
C4 C5 C6 122.9(10)
C4 C5 H5A 118.6
C6 C5 H5A 118.6
C5 C6 C7 120.1(8)
C5 C6 C8 119.1(8)
C7 C6 C8 120.8(7)
O2 C7 C6 124.5(7)
O2 C7 C2 120.0(7)
C6 C7 C2 115.5(7)
N1 C8 C6 128.5(7)
N1 C8 H8A 115.8
C6 C8 H8A 115.8
N1 C9 C10 109.0(6)
N1 C9 H9A 109.9
C10 C9 H9A 109.9
N1 C9 H9B 109.9
C10 C9 H9B 109.9
H9A C9 H9B 108.3
C11 C10 C9 109.1(6)
C11 C10 H10A 109.9
C9 C10 H10A 109.9
C11 C10 H10B 109.9
C9 C10 H10B 109.9
H10A C10 H10B 108.3
O3 C11 C10 110.3(6)
O3 C11 H11A 109.6
C10 C11 H11A 109.6
O3 C11 H11B 109.6
C10 C11 H11B 109.6
H11A C11 H11B 108.1
O3 C12 C13 109.8(6)
O3 C12 H12A 109.7
C13 C12 H12A 109.7
O3 C12 H12B 109.7
C13 C12 H12B 109.7
H12A C12 H12B 108.2
O4 C13 C12 108.8(6)
O4 C13 H13A 109.9
C12 C13 H13A 109.9
O4 C13 H13B 109.9
C12 C13 H13B 109.9
H13A C13 H13B 108.3
O4 C14 C15 109.8(6)
O4 C14 H14A 109.7
C15 C14 H14A 109.7
O4 C14 H14B 109.7
C15 C14 H14B 109.7
H14A C14 H14B 108.2
C14 C15 C16 114.4(6)
C14 C15 H15A 108.7
C16 C15 H15A 108.7
C14 C15 H15B 108.7
C16 C15 H15B 108.7
H15A C15 H15B 107.6
N2 C16 C15 110.6(5)
N2 C16 H16A 109.5
C15 C16 H16A 109.5
N2 C16 H16B 109.5
C15 C16 H16B 109.5
H16A C16 H16B 108.1
N2 C17 C18 125.7(5)
N2 C17 H17A 117.2
C18 C17 H17A 117.2
C23 C18 C19 119.5(6)
C23 C18 C17 123.7(5)
C19 C18 C17 116.4(5)
C20 C19 C18 121.2(6)
C20 C19 H19A 119.4
C18 C19 H19A 119.4
C19 C20 C21 119.5(5)
C19 C20 H20A 120.2
C21 C20 H20A 120.2
C22 C21 C20 119.3(6)
C22 C21 H21A 120.3
C20 C21 H21A 120.3
C21 C22 O6 125.1(6)
C21 C22 C23 121.7(5)
O6 C22 C23 113.1(5)
O5 C23 C22 118.0(5)
O5 C23 C18 123.4(5)
C22 C23 C18 118.6(5)
O6 C24 H24A 109.5
O6 C24 H24B 109.5
H24A C24 H24B 109.5
O6 C24 H24C 109.5
H24A C24 H24C 109.5
H24B C24 H24C 109.5
O7 C25 H25A 109.5
O7 C25 H25B 109.5
H25A C25 H25B 109.5
O7 C25 H25C 109.5
H25A C25 H25C 109.5
H25B C25 H25C 109.5
C27 C26 C31 124.0(8)
C27 C26 O7 123.5(7)
C31 C26 O7 112.5(6)
C26 C27 C28 118.1(8)
C26 C27 H27A 120.9
C28 C27 H27A 120.9
C27 C28 C29 121.2(6)
C27 C28 H28A 119.4
C29 C28 H28A 119.4
C28 C29 C30 119.9(7)
C28 C29 H29A 120.0
C30 C29 H29A 120.0
C31 C30 C29 119.0(7)
C31 C30 C32 123.4(5)
C29 C30 C32 117.6(6)
O8 C31 C26 118.7(7)
O8 C31 C30 123.5(6)
C26 C31 C30 117.8(6)
N3 C32 C30 125.4(7)
N3 C32 H32A 117.3
C30 C32 H32A 117.3
N3 C33 C34 110.2(5)
N3 C33 H33A 109.6
C34 C33 H33A 109.6
N3 C33 H33B 109.6
C34 C33 H33B 109.6
H33A C33 H33B 108.1
C35 C34 C33 112.7(6)
C35 C34 H34A 109.1
C33 C34 H34A 109.1
C35 C34 H34B 109.1
C33 C34 H34B 109.1
H34A C34 H34B 107.8
O9 C35 C34 108.3(6)
O9 C35 H35A 110.0
C34 C35 H35A 110.0
O9 C35 H35B 110.0
C34 C35 H35B 110.0
H35A C35 H35B 108.4
O9 C36 C37 109.7(6)
O9 C36 H36A 109.7
C37 C36 H36A 109.7
O9 C36 H36B 109.7
C37 C36 H36B 109.7
H36A C36 H36B 108.2
O10 C37 C36 109.9(5)
O10 C37 H37A 109.7
C36 C37 H37A 109.7
O10 C37 H37B 109.7
C36 C37 H37B 109.7
H37A C37 H37B 108.2
O10 C38 C39 109.3(5)
O10 C38 H38A 109.8
C39 C38 H38A 109.8
O10 C38 H38B 109.8
C39 C38 H38B 109.8
H38A C38 H38B 108.3
C38 C39 C40 111.0(5)
C38 C39 H39A 109.4
C40 C39 H39A 109.4
C38 C39 H39B 109.4
C40 C39 H39B 109.4
H39A C39 H39B 108.0
N4 C40 C39 108.2(5)
N4 C40 H40A 110.1
C39 C40 H40A 110.1
N4 C40 H40B 110.1
C39 C40 H40B 110.1
H40A C40 H40B 108.4
N4 C41 C42 129.5(6)
N4 C41 H41A 115.3
C42 C41 H41A 115.3
C43 C42 C47 120.4(6)
C43 C42 C41 118.7(6)
C47 C42 C41 120.8(6)
C44 C43 C42 122.6(7)
C44 C43 H43A 118.7
C42 C43 H43A 118.7
C43 C44 C45 118.0(7)
C43 C44 H44A 121.0
C45 C44 H44A 121.0
C46 C45 C44 120.4(6)
C46 C45 H45A 119.8
C44 C45 H45A 119.8
C45 C46 O12 126.0(5)
C45 C46 C47 122.7(6)
O12 C46 C47 111.3(6)
O11 C47 C42 125.8(5)
O11 C47 C46 118.4(6)
C42 C47 C46 115.9(6)
O12 C48 H48A 109.5
O12 C48 H48B 109.5
H48A C48 H48B 109.5
O12 C48 H48C 109.5
H48A C48 H48C 109.5
H48B C48 H48C 109.5
O31 C49 H49A 109.5
O31 C49 H49B 109.5
H49A C49 H49B 109.5
O31 C49 H49C 109.5
H49A C49 H49C 109.5
H49B C49 H49C 109.5
C51 C50 O31 126.1(6)
C51 C50 C55 121.9(7)
O31 C50 C55 112.0(6)
C52 C51 C50 121.6(7)
C52 C51 H51A 119.2
C50 C51 H51A 119.2
C51 C52 C53 118.9(7)
C51 C52 H52A 120.6
C53 C52 H52A 120.6
C54 C53 C52 120.3(7)
C54 C53 H53A 119.8
C52 C53 H53A 119.8
C53 C54 C55 121.4(7)
C53 C54 C56 118.1(6)
C55 C54 C56 120.0(6)
O32 C55 C50 119.7(6)
O32 C55 C54 124.6(6)
C50 C55 C54 115.7(6)
N12 C56 C54 128.1(6)
N12 C56 H56A 116.0
C54 C56 H56A 116.0
N12 C57 C58 110.5(5)
N12 C57 H57A 109.6
C58 C57 H57A 109.6
N12 C57 H57B 109.6
C58 C57 H57B 109.6
H57A C57 H57B 108.1
C59 C58 C57 114.3(6)
C59 C58 H58A 108.7
C57 C58 H58A 108.7
C59 C58 H58B 108.7
C57 C58 H58B 108.7
H58A C58 H58B 107.6
O33 C59 C58 110.0(6)
O33 C59 H59A 109.7
C58 C59 H59A 109.7
O33 C59 H59B 109.7
C58 C59 H59B 109.7
H59A C59 H59B 108.2
O33 C60 C61 109.8(8)
O33 C60 H60A 109.7
C61 C60 H60A 109.7
O33 C60 H60B 109.7
C61 C60 H60B 109.7
H60A C60 H60B 108.2
C60 C61 O34 120.8(8)
C60 C61 H61B 107.1
O34 C61 H61B 107.1
C60 C61 H61A 107.1
O34 C61 H61A 107.1
H61B C61 H61A 106.8
O34 C62 C63 116.8(8)
O34 C62 H62B 108.1
C63 C62 H62B 108.1
O34 C62 H62A 108.1
C63 C62 H62A 108.1
H62B C62 H62A 107.3
C62 C63 C64 112.8(6)
C62 C63 H63A 109.0
C64 C63 H63A 109.0
C62 C63 H63B 109.0
C64 C63 H63B 109.0
H63A C63 H63B 107.8
N11 C64 C63 109.9(5)
N11 C64 H64A 109.7
C63 C64 H64A 109.7
N11 C64 H64B 109.7
C63 C64 H64B 109.7
H64A C64 H64B 108.2
N11 C65 C66 125.7(6)
N11 C65 H65A 117.2
C66 C65 H65A 117.2
C71 C66 C67 120.3(6)
C71 C66 C65 122.1(5)
C67 C66 C65 117.3(6)
C68 C67 C66 120.4(7)
C68 C67 H67A 119.8
C66 C67 H67A 119.8
C69 C68 C67 120.4(6)
C69 C68 H68A 119.8
C67 C68 H68A 119.8
C68 C69 C70 120.5(6)
C68 C69 H69A 119.7
C70 C69 H69A 119.7
O36 C70 C69 126.1(6)
O36 C70 C71 113.8(5)
C69 C70 C71 120.1(6)
O35 C71 C66 124.8(5)
O35 C71 C70 117.0(5)
C66 C71 C70 118.2(5)
O36 C72 H72A 109.5
O36 C72 H72B 109.5
H72A C72 H72B 109.5
O36 C72 H72C 109.5
H72A C72 H72C 109.5
H72B C72 H72C 109.5
O13 C73 H73A 109.5
O13 C73 H73B 109.5
H73A C73 H73B 109.5
O13 C73 H73C 109.5
H73A C73 H73C 109.5
H73B C73 H73C 109.5
C75 C74 O13 125.7(6)
C75 C74 C79 122.7(5)
O13 C74 C79 111.5(4)
C74 C75 C76 119.3(6)
C74 C75 H75A 120.4
C76 C75 H75A 120.4
C77 C76 C75 120.7(6)
C77 C76 H76A 119.6
C75 C76 H76A 119.6
C76 C77 C78 120.4(6)
C76 C77 H77A 119.8
C78 C77 H77A 119.8
C77 C78 C79 120.3(6)
C77 C78 C80 117.0(5)
C79 C78 C80 122.6(5)
O14 C79 C74 118.5(5)
O14 C79 C78 124.9(5)
C74 C79 C78 116.5(5)
N5 C80 C78 129.0(5)
N5 C80 H80A 115.5
C78 C80 H80A 115.5
N5 C81 C82 110.9(5)
N5 C81 H81A 109.5
C82 C81 H81A 109.5
N5 C81 H81B 109.5
C82 C81 H81B 109.5
H81A C81 H81B 108.1
C83 C82 C81 112.9(6)
C83 C82 H82A 109.0
C81 C82 H82A 109.0
C83 C82 H82B 109.0
C81 C82 H82B 109.0
H82A C82 H82B 107.8
O15 C83 C82 107.9(5)
O15 C83 H83A 110.1
C82 C83 H83A 110.1
O15 C83 H83B 110.1
C82 C83 H83B 110.1
H83A C83 H83B 108.4
O15 C84 C85 110.7(7)
O15 C84 H84A 109.5
C85 C84 H84A 109.5
O15 C84 H84B 109.5
C85 C84 H84B 109.5
H84A C84 H84B 108.1
O16 C85 C84 110.8(7)
O16 C85 H85A 109.5
C84 C85 H85A 109.5
O16 C85 H85B 109.5
C84 C85 H85B 109.5
H85A C85 H85B 108.1
O16 C86 C87 114.4(7)
O16 C86 H86B 108.7
C87 C86 H86B 108.7
O16 C86 H86A 108.7
C87 C86 H86A 108.7
H86B C86 H86A 107.6
C86 C87 C88 110.0(7)
C86 C87 H87A 109.7
C88 C87 H87A 109.7
C86 C87 H87B 109.7
C88 C87 H87B 109.7
H87A C87 H87B 108.2
N6 C88 C87 111.9(6)
N6 C88 H88A 109.2
C87 C88 H88A 109.2
N6 C88 H88B 109.2
C87 C88 H88B 109.2
H88A C88 H88B 107.9
N6 C89 C90 126.6(6)
N6 C89 H89A 116.7
C90 C89 H89A 116.7
C95 C90 C91 120.6(6)
C95 C90 C89 121.3(7)
C91 C90 C89 118.1(6)
C92 C91 C90 122.0(6)
C92 C91 H91A 119.0
C90 C91 H91A 119.0
C91 C92 C93 118.0(7)
C91 C92 H92A 121.0
C93 C92 H92A 121.0
C94 C93 C92 120.7(6)
C94 C93 H93A 119.7
C92 C93 H93A 119.7
C93 C94 O18 125.5(6)
C93 C94 C95 122.3(6)
O18 C94 C95 112.2(6)
O17 C95 C90 126.1(6)
O17 C95 C94 117.6(6)
C90 C95 C94 116.3(6)
O18 C96 H96A 109.5
O18 C96 H96B 109.5
H96A C96 H96B 109.5
O18 C96 H96C 109.5
H96A C96 H96C 109.5
H96B C96 H96C 109.5
O19 C97 H97A 109.5
O19 C97 H97B 109.5
H97A C97 H97B 109.5
O19 C97 H97C 109.5
H97A C97 H97C 109.5
H97B C97 H97C 109.5
O19 C98 C99 124.9(6)
O19 C98 C103 113.1(6)
C99 C98 C103 122.0(6)
C98 C99 C100 118.8(6)
C98 C99 H99A 120.6
C100 C99 H99A 120.6
C101 C100 C99 119.9(6)
C101 C100 H10C 120.0
C99 C100 H10C 120.0
C100 C101 C102 121.3(6)
C100 C101 H10D 119.4
C102 C101 H10D 119.4
C101 C102 C103 119.7(6)
C101 C102 C104 117.2(6)
C103 C102 C104 122.8(6)
O20 C103 C102 123.9(5)
O20 C103 C98 118.1(6)
C102 C103 C98 118.0(6)
N7 C104 C102 126.4(6)
N7 C104 H10E 116.8
C102 C104 H10E 116.8
N7 C105 C106 109.4(4)
N7 C105 H10F 109.8
C106 C105 H10F 109.8
N7 C105 H10G 109.8
C106 C105 H10G 109.8
H10F C105 H10G 108.2
C107 C106 C105 112.0(4)
C107 C106 H10H 109.2
C105 C106 H10H 109.2
C107 C106 H10I 109.2
C105 C106 H10I 109.2
H10H C106 H10I 107.9
O21 C107 C106 108.0(4)
O21 C107 H10J 110.1
C106 C107 H10J 110.1
O21 C107 H10K 110.1
C106 C107 H10K 110.1
H10J C107 H10K 108.4
O21 C108 C109 107.9(6)
O21 C108 H10L 110.1
C109 C108 H10L 110.1
O21 C108 H10M 110.1
C109 C108 H10M 110.1
H10L C108 H10M 108.4
O22 C109 C108 111.2(7)
O22 C109 H10N 109.4
C108 C109 H10N 109.4
O22 C109 H10O 109.4
C108 C109 H10O 109.4
H10N C109 H10O 108.0
O22 C110 C111 107.8(6)
O22 C110 H11C 110.2
C111 C110 H11C 110.2
O22 C110 H11D 110.2
C111 C110 H11D 110.2
H11C C110 H11D 108.5
C112 C111 C110 116.0(7)
C112 C111 H11E 122.0
C110 C111 H11E 122.0
N8 C112 C111 111.2(6)
N8 C112 H11F 109.4
C111 C112 H11F 109.4
N8 C112 H11G 109.4
C111 C112 H11G 109.4
H11F C112 H11G 108.0
N8 C113 C114 128.4(7)
N8 C113 H11H 115.8
C114 C113 H11H 115.8
C119 C114 C115 118.8(7)
C119 C114 C113 121.9(6)
C115 C114 C113 119.3(7)
C116 C115 C114 123.0(7)
C116 C115 H11I 118.5
C114 C115 H11I 118.5
C115 C116 C117 117.9(7)
C115 C116 H11J 121.1
C117 C116 H11J 121.1
C116 C117 C118 123.0(7)
C116 C117 H11K 118.5
C118 C117 H11K 118.5
O24 C118 C117 127.7(7)
O24 C118 C119 112.4(6)
C117 C118 C119 119.8(7)
O23 C119 C118 119.4(6)
O23 C119 C114 123.2(6)
C118 C119 C114 117.4(6)
O24 C120 H12C 109.5
O24 C120 H12D 109.5
H12C C120 H12D 109.5
O24 C120 H12E 109.5
H12C C120 H12E 109.5
H12D C120 H12E 109.5
O25 C121 H12F 109.5
O25 C121 H12G 109.5
H12F C121 H12G 109.5
O25 C121 H12H 109.5
H12F C121 H12H 109.5
H12G C121 H12H 109.5
C127 C122 O25 113.8(5)
C127 C122 C123 121.5(6)
O25 C122 C123 124.6(6)
C124 C123 C122 118.7(7)
C124 C123 H12I 120.7
C122 C123 H12I 120.7
C125 C124 C123 120.3(6)
C125 C124 H12J 119.8
C123 C124 H12J 119.8
C124 C125 C126 121.6(6)
C124 C125 H12K 119.2
C126 C125 H12K 119.2
C125 C126 C127 118.6(6)
C125 C126 C128 118.9(5)
C127 C126 C128 122.6(5)
O26 C127 C122 118.1(5)
O26 C127 C126 123.1(6)
C122 C127 C126 118.7(5)
N13 C128 C126 126.6(5)
N13 C128 H12L 116.7
C126 C128 H12L 116.7
N13 C129 C130 110.8(6)
N13 C129 H12M 109.5
C130 C129 H12M 109.5
N13 C129 H12N 109.5
C130 C129 H12N 109.5
H12M C129 H12N 108.1
C131 C130 C129 112.3(8)
C131 C130 H13C 109.1
C129 C130 H13C 109.1
C131 C130 H13D 109.1
C129 C130 H13D 109.1
H13C C130 H13D 107.9
O27 C131 C130 112.6(9)
O27 C131 H13E 109.1
C130 C131 H13E 109.1
O27 C131 H13F 109.1
C130 C131 H13F 109.1
H13E C131 H13F 107.8
O27 C132 C133 106.4(14)
O27 C132 H13R 110.5
C133 C132 H13R 110.5
O27 C132 H13G 110.5
C133 C132 H13G 110.5
H13R C132 H13G 108.6
C132 C133 O28 114.0(12)
C132 C133 H13H 108.8
O28 C133 H13H 108.8
C132 C133 H13I 108.8
O28 C133 H13I 108.8
H13H C133 H13I 107.7
O28 C134 C135 109.2(9)
O28 C134 H13J 109.8
C135 C134 H13J 109.8
O28 C134 H13K 109.8
C135 C134 H13K 109.8
H13J C134 H13K 108.3
C134 C135 C136 112.4(8)
C134 C135 H13L 109.1
C136 C135 H13L 109.1
C134 C135 H13M 109.1
C136 C135 H13M 109.1
H13L C135 H13M 107.9
N14 C136 C135 111.0(7)
N14 C136 H13N 109.4
C135 C136 H13N 109.4
N14 C136 H13O 109.4
C135 C136 H13O 109.4
H13N C136 H13O 108.0
N14 C137 C138 128.7(7)
N14 C137 H13P 115.7
C138 C137 H13P 115.7
C139 C138 C143 118.6(7)
C139 C138 C137 120.1(7)
C143 C138 C137 121.1(7)
C140 C139 C138 122.1(8)
C140 C139 H13Q 118.9
C138 C139 H13Q 118.9
C139 C140 C141 119.1(8)
C139 C140 H14C 120.4
C141 C140 H14C 120.4
C142 C141 C140 120.9(8)
C142 C141 H14D 119.5
C140 C141 H14D 119.5
C141 C142 O30 125.7(7)
C141 C142 C143 121.3(7)
O30 C142 C143 113.0(7)
O29 C143 C142 119.0(7)
O29 C143 C138 123.1(7)
C142 C143 C138 117.8(7)
O30 C144 H14E 109.5
O30 C144 H14F 109.5
H14E C144 H14F 109.5
O30 C144 H14G 109.5
H14E C144 H14G 109.5
H14F C144 H14G 109.5
O42 C145 H14H 109.5
O42 C145 H14I 109.5
H14H C145 H14I 109.5
O42 C145 H14J 109.5
H14H C145 H14J 109.5
H14I C145 H14J 109.5
O42 C146 C147 126.9(5)
O42 C146 C151 113.0(5)
C147 C146 C151 120.1(6)
C148 C147 C146 120.1(6)
C148 C147 H14K 119.9
C146 C147 H14K 119.9
C149 C148 C147 119.8(6)
C149 C148 H14L 120.1
C147 C148 H14L 120.1
C148 C149 C150 122.2(6)
C148 C149 H14M 118.9
C150 C149 H14M 118.9
C149 C150 C151 119.4(5)
C149 C150 C152 120.5(6)
C151 C150 C152 120.0(5)
O41 C151 C150 124.5(5)
O41 C151 C146 117.3(5)
C150 C151 C146 118.1(5)
N9 C152 C150 127.0(6)
N9 C152 H15C 116.5
C150 C152 H15C 116.5
N9 C153 C154 108.7(5)
N9 C153 H15D 109.9
C154 C153 H15D 109.9
N9 C153 H15E 109.9
C154 C153 H15E 109.9
H15D C153 H15E 108.3
C155 C154 C153 112.0(5)
C155 C154 H15F 109.2
C153 C154 H15F 109.2
C155 C154 H15G 109.2
C153 C154 H15G 109.2
H15F C154 H15G 107.9
O40 C155 C154 110.7(5)
O40 C155 H15H 109.5
C154 C155 H15H 109.5
O40 C155 H15I 109.5
C154 C155 H15I 109.5
H15H C155 H15I 108.1
O40 C156 C157 109.0(6)
O40 C156 H15J 109.9
C157 C156 H15J 109.9
O40 C156 H15K 109.9
C157 C156 H15K 109.9
H15J C156 H15K 108.3
O39 C157 C156 109.4(6)
O39 C157 H15L 109.8
C156 C157 H15L 109.8
O39 C157 H15M 109.8
C156 C157 H15M 109.8
H15L C157 H15M 108.2
O39 C158 C159 107.0(7)
O39 C158 H15N 110.3
C159 C158 H15N 110.3
O39 C158 H15O 110.3
C159 C158 H15O 110.3
H15N C158 H15O 108.6
C160 C159 C158 111.2(7)
C160 C159 H15P 109.4
C158 C159 H15P 109.4
C160 C159 H15Q 109.4
C158 C159 H15Q 109.4
H15P C159 H15Q 108.0
N10 C160 C159 109.9(7)
N10 C160 H16C 109.7
C159 C160 H16C 109.7
N10 C160 H16D 109.7
C159 C160 H16D 109.7
H16C C160 H16D 108.2
N10 C161 C162 125.0(9)
N10 C161 H16E 117.5
C162 C161 H16E 117.5
C167 C162 C163 121.4(10)
C167 C162 C161 124.2(9)
C163 C162 C161 114.0(10)
C162 C163 C164 121.3(11)
C162 C163 H16F 119.3
C164 C163 H16F 119.3
C165 C164 C163 117.5(12)
C165 C164 H16H 121.2
C163 C164 H16H 121.2
C164 C165 C166 120.7(11)
C164 C165 H16I 119.7
C166 C165 H16I 119.7
O37 C166 C165 126.5(9)
O37 C166 C167 111.8(8)
C165 C166 C167 121.7(10)
O38 C167 C162 125.1(9)
O38 C167 C166 118.0(8)
C162 C167 C166 116.9(9)
O37 C168 H16K 109.5
O37 C168 H16L 109.5
H16K C168 H16L 109.5
O37 C168 H16M 109.5
H16K C168 H16M 109.5
H16L C168 H16M 109.5
C170 C169 H16N 109.5
C170 C169 H16O 109.5
H16N C169 H16O 109.5
C170 C169 H16P 109.5
H16N C169 H16P 109.5
H16O C169 H16P 109.5
O51 C170 O52 124.4(7)
O51 C170 C169 117.9(6)
O52 C170 C169 117.7(6)
C172 C171 H17B 109.5
C172 C171 H17C 109.5
H17B C171 H17C 109.5
C172 C171 H17D 109.5
H17B C171 H17D 109.5
H17C C171 H17D 109.5
O50 C172 O49 121.8(8)
O50 C172 C171 121.2(7)
O49 C172 C171 117.0(7)
C174 C173 H17E 109.5
C174 C173 H17F 109.5
H17E C173 H17F 109.5
C174 C173 H17G 109.5
H17E C173 H17G 109.5
H17F C173 H17G 109.5
O53 C174 O54 123.6(6)
O53 C174 C173 118.6(6)
O54 C174 C173 117.9(6)
C176 C175 H17H 109.5
C176 C175 H17I 109.5
H17H C175 H17I 109.5
C176 C175 H17J 109.5
H17H C175 H17J 109.5
H17I C175 H17J 109.5
O55 C176 O56 122.6(5)
O55 C176 C175 119.4(6)
O56 C176 C175 117.9(5)
C178 C177 H17K 109.5
C178 C177 H17L 109.5
H17K C177 H17L 109.5
C178 C177 H17M 109.5
H17K C177 H17M 109.5
H17L C177 H17M 109.5
O57 C178 O58 126.2(6)
O57 C178 C177 117.2(6)
O58 C178 C177 116.5(6)
C180 C179 H17N 109.5
C180 C179 H17O 109.5
H17N C179 H17O 109.5
C180 C179 H17P 109.5
H17N C179 H17P 109.5
H17O C179 H17P 109.5
O59 C180 O60 125.2(6)
O59 C180 C179 117.9(6)
O60 C180 C179 116.8(6)
C182 C181 H18A 109.5
C182 C181 H18B 109.5
H18A C181 H18B 109.5
C182 C181 H18C 109.5
H18A C181 H18C 109.5
H18B C181 H18C 109.5
O64 C182 O63 126.8(8)
O64 C182 C181 119.3(8)
O63 C182 C181 113.9(9)
C184 C183 H18D 109.5
C184 C183 H18E 109.5
H18D C183 H18E 109.5
C184 C183 H18F 109.5
H18D C183 H18F 109.5
H18E C183 H18F 109.5
O62 C184 O61 125.8(7)
O62 C184 C183 120.0(7)
O61 C184 C183 114.1(8)
O48 C185 H18G 109.5
O48 C185 H18H 109.5
H18G C185 H18H 109.5
O48 C185 H18I 109.5
H18G C185 H18I 109.5
H18H C185 H18I 109.5
C187 C186 O48 125.1(5)
C187 C186 C191 121.9(5)
O48 C186 C191 113.0(4)
C186 C187 C188 119.2(6)
C186 C187 H18J 120.4
C188 C187 H18J 120.4
C189 C188 C187 120.7(5)
C189 C188 H18K 119.6
C187 C188 H18K 119.6
C188 C189 C190 121.4(5)
C188 C189 H18L 119.3
C190 C189 H18L 119.3
C191 C190 C189 118.8(5)
C191 C190 C192 123.0(5)
C189 C190 C192 117.8(5)
O47 C191 C190 123.7(5)
O47 C191 C186 118.4(5)
C190 C191 C186 117.8(5)
N15 C192 C190 128.1(5)
N15 C192 H19B 116.0
C190 C192 H19B 116.0
N15 C193 C194 110.5(5)
N15 C193 H19C 109.5
C194 C193 H19C 109.5
N15 C193 H19D 109.5
C194 C193 H19D 109.5
H19C C193 H19D 108.1
C195 C194 C193 110.1(7)
C195 C194 H19E 109.6
C193 C194 H19E 109.6
C195 C194 H19F 109.6
C193 C194 H19F 109.6
H19E C194 H19F 108.2
O46 C195 C194 114.0(8)
O46 C195 H19G 108.8
C194 C195 H19G 108.8
O46 C195 H19H 108.8
C194 C195 H19H 108.8
H19G C195 H19H 107.7
O46 C196 C197 118.2(9)
O46 C196 H19P 107.8
C197 C196 H19P 107.8
O46 C196 H19I 107.8
C197 C196 H19I 107.8
H19P C196 H19I 107.1
O45 C197 C196 111.1(8)
O45 C197 H19J 109.4
C196 C197 H19J 109.4
O45 C197 H19K 109.4
C196 C197 H19K 109.4
H19J C197 H19K 108.0
O45 C198 C199 112.8(5)
O45 C198 H19L 109.0
C199 C198 H19L 109.0
O45 C198 H19M 109.0
C199 C198 H19M 109.0
H19L C198 H19M 107.8
C200 C199 C198 110.7(5)
C200 C199 H19N 109.5
C198 C199 H19N 109.5
C200 C199 H19O 109.5
C198 C199 H19O 109.5
H19N C199 H19O 108.1
N16 C200 C199 110.3(5)
N16 C200 H20B 109.6
C199 C200 H20B 109.6
N16 C200 H20C 109.6
C199 C200 H20C 109.6
H20B C200 H20C 108.1
N16 C201 C202 127.5(7)
N16 C201 H20D 116.2
C202 C201 H20D 116.2
C203 C202 C207 120.8(6)
C203 C202 C201 118.6(7)
C207 C202 C201 120.6(7)
C204 C203 C202 120.3(7)
C204 C203 H20E 119.9
C202 C203 H20E 119.9
C203 C204 C205 119.7(8)
C203 C204 H20F 120.1
C205 C204 H20F 120.1
C206 C205 C204 119.8(7)
C206 C205 H20G 120.1
C204 C205 H20G 120.1
C205 C206 O43 126.6(6)
C205 C206 C207 122.1(7)
O43 C206 C207 110.9(6)
O44 C207 C202 125.3(6)
O44 C207 C206 118.2(6)
C202 C207 C206 116.5(7)
O43 C208 H20H 109.5
O43 C208 H20I 109.5
H20H C208 H20I 109.5
O43 C208 H20J 109.5
H20H C208 H20J 109.5
H20I C208 H20J 109.5

loop_
_geom_bond_atom_site_label_1
_geom_bond_atom_site_label_2
_geom_bond_distance
Sm1 O50 2.430(5)
Sm1 O2 2.432(5)
Sm1 O8 2.439(4)
Sm1 O51 2.444(5)
Sm1 O29 2.447(5)
Sm1 O38 2.455(5)
Sm1 O30 2.716(5)
Sm1 O7 2.719(4)
Sm1 O37 2.765(6)
Sm1 O1 2.782(5)
Sm1 Zn2 3.5194(10)
Sm1 Zn1 3.5315(10)
Sm2 O32 2.406(4)
Sm2 O44 2.421(4)
Sm2 O11 2.430(4)
Sm2 O5 2.432(3)
Sm2 O54 2.433(4)
Sm2 O55 2.439(4)
Sm2 O43 2.721(4)
Sm2 O12 2.767(4)
Sm2 O6 2.770(4)
Sm2 O31 2.773(4)
Sm2 Zn4 3.5109(8)
Sm2 Zn3 3.5164(8)
Sm3 O35 2.400(4)
Sm3 O47 2.406(3)
Sm3 O20 2.408(4)
Sm3 O59 2.415(4)
Sm3 O14 2.428(3)
Sm3 O58 2.441(4)
Sm3 O36 2.746(4)
Sm3 O19 2.758(4)
Sm3 O13 2.805(4)
Sm3 O48 2.820(3)
Sm3 Zn6 3.4741(8)
Sm3 Zn5 3.4817(8)
Sm4 O41 2.397(4)
Sm4 O26 2.417(3)
Sm4 O61 2.432(4)
Sm4 O23 2.436(4)
Sm4 O17 2.439(4)
Sm4 O64 2.457(5)
Sm4 O42 2.716(4)
Sm4 O25 2.748(4)
Sm4 O18 2.768(4)
Sm4 O24 2.800(4)
Sm4 Zn8 3.5019(8)
Sm4 Zn7 3.5160(9)
Zn1 O52 1.996(4)
Zn1 O8 2.025(4)
Zn1 O2 2.037(5)
Zn1 N1 2.074(6)
Zn1 N3 2.084(6)
Zn2 O49 1.999(5)
Zn2 O38 2.014(5)
Zn2 N14 2.034(6)
Zn2 N10 2.072(8)
Zn2 O29 2.118(5)
Zn3 O56 1.993(4)
Zn3 O5 2.028(4)
Zn3 N4 2.058(5)
Zn3 O11 2.078(4)
Zn3 N2 2.078(5)
Zn4 O53 1.975(4)
Zn4 O44 2.024(4)
Zn4 N12 2.070(5)
Zn4 N16 2.076(6)
Zn4 O32 2.099(4)
Zn5 O60 1.996(4)
Zn5 O20 2.016(4)
Zn5 N5 2.047(4)
Zn5 O14 2.084(4)
Zn5 N7 2.087(5)
Zn6 O57 2.006(5)
Zn6 O35 2.020(3)
Zn6 N15 2.046(5)
Zn6 N11 2.070(5)
Zn6 O47 2.074(4)
Zn7 O62 1.976(5)
Zn7 O17 2.041(4)
Zn7 O23 2.055(4)
Zn7 N8 2.055(6)
Zn7 N6 2.117(5)
Zn8 O63 1.983(5)
Zn8 O26 2.009(4)
Zn8 N9 2.050(5)
Zn8 N13 2.101(5)
Zn8 O41 2.106(4)
N1 C8 1.262(9)
N1 C9 1.477(9)
N2 C17 1.277(7)
N2 C16 1.481(7)
N3 C32 1.282(8)
N3 C33 1.474(8)
N4 C41 1.283(8)
N4 C40 1.486(6)
N5 C80 1.307(7)
N5 C81 1.430(8)
N6 C89 1.229(9)
N6 C88 1.467(8)
N7 C104 1.283(8)
N7 C105 1.453(7)
N8 C113 1.259(8)
N8 C112 1.454(10)
N9 C152 1.274(7)
N9 C153 1.459(7)
N10 C161 1.295(11)
N10 C160 1.464(10)
N11 C65 1.278(7)
N11 C64 1.486(8)
N12 C56 1.238(8)
N12 C57 1.463(9)
N13 C128 1.269(8)
N13 C129 1.467(8)
N14 C137 1.274(10)
N14 C136 1.428(9)
N15 C192 1.282(7)
N15 C193 1.472(7)
N16 C201 1.258(9)
N16 C200 1.482(7)
O1 C2 1.378(9)
O1 C1 1.438(9)
O2 C7 1.287(9)
O3 C12 1.408(8)
O3 C11 1.414(9)
O4 C14 1.403(8)
O4 C13 1.425(8)
O5 C23 1.328(6)
O6 C22 1.383(6)
O6 C24 1.420(7)
O7 C26 1.396(9)
O7 C25 1.459(8)
O8 C31 1.329(7)
O9 C36 1.407(8)
O9 C35 1.412(8)
O10 C38 1.408(8)
O10 C37 1.425(7)
O11 C47 1.278(7)
O12 C46 1.369(7)
O12 C48 1.461(6)
O13 C74 1.391(6)
O13 C73 1.444(7)
O14 C79 1.313(6)
O15 C83 1.412(8)
O15 C84 1.430(9)
O16 C86 1.220(9)
O16 C85 1.412(8)
O17 C95 1.288(8)
O18 C94 1.375(7)
O18 C96 1.433(6)
O19 C98 1.369(7)
O19 C97 1.440(7)
O20 C103 1.318(7)
O21 C108 1.426(8)
O21 C107 1.428(6)
O22 C109 1.407(9)
O22 C110 1.449(7)
O23 C119 1.321(7)
O24 C118 1.381(8)
O24 C120 1.471(8)
O25 C122 1.378(6)
O25 C121 1.444(8)
O26 C127 1.328(6)
O27 C132 1.281(15)
O27 C131 1.421(13)
O28 C134 1.425(13)
O28 C133 1.558(9)
O29 C143 1.308(8)
O30 C142 1.389(8)
O30 C144 1.434(8)
O31 C50 1.393(8)
O31 C49 1.440(8)
O32 C55 1.282(8)
O33 C60 1.391(10)
O33 C59 1.426(9)
O34 C62 1.295(10)
O34 C61 1.473(9)
O35 C71 1.331(6)
O36 C70 1.352(7)
O36 C72 1.455(7)
O37 C166 1.374(11)
O37 C168 1.463(9)
O38 C167 1.267(10)
O39 C157 1.420(8)
O39 C158 1.435(10)
O40 C155 1.377(8)
O40 C156 1.433(7)
O41 C151 1.319(7)
O42 C146 1.371(7)
O42 C145 1.440(6)
O43 C206 1.396(8)
O43 C208 1.449(7)
O44 C207 1.325(8)
O45 C198 1.415(9)
O45 C197 1.460(10)
O46 C196 1.302(10)
O46 C195 1.380(11)
O47 C191 1.317(6)
O48 C186 1.388(6)
O48 C185 1.423(7)
O49 C172 1.292(9)
O50 C172 1.240(9)
O51 C170 1.253(8)
O52 C170 1.271(8)
O53 C174 1.272(8)
O54 C174 1.278(7)
O55 C176 1.226(7)
O56 C176 1.293(7)
O57 C178 1.246(7)
O58 C178 1.258(7)
O59 C180 1.250(7)
O60 C180 1.277(7)
O61 C184 1.282(8)
O62 C184 1.227(9)
O63 C182 1.269(9)
O64 C182 1.211(10)
C1 H1A 0.9600
C1 H1B 0.9600
C1 H1C 0.9600
C2 C3 1.345(12)
C2 C7 1.449(10)
C3 C4 1.420(14)
C3 H3A 0.9300
C4 C5 1.364(14)
C4 H4A 0.9300
C5 C6 1.384(11)
C5 H5A 0.9300
C6 C7 1.440(10)
C6 C8 1.463(10)
C8 H8A 0.9300
C9 C10 1.550(9)
C9 H9A 0.9700
C9 H9B 0.9700
C10 C11 1.535(10)
C10 H10A 0.9700
C10 H10B 0.9700
C11 H11A 0.9700
C11 H11B 0.9700
C12 C13 1.502(11)
C12 H12A 0.9700
C12 H12B 0.9700
C13 H13A 0.9700
C13 H13B 0.9700
C14 C15 1.485(9)
C14 H14A 0.9700
C14 H14B 0.9700
C15 C16 1.511(9)
C15 H15A 0.9700
C15 H15B 0.9700
C16 H16A 0.9700
C16 H16B 0.9700
C17 C18 1.464(8)
C17 H17A 0.9300
C18 C23 1.405(8)
C18 C19 1.424(7)
C19 C20 1.339(9)
C19 H19A 0.9300
C20 C21 1.444(8)
C20 H20A 0.9300
C21 C22 1.367(7)
C21 H21A 0.9300
C22 C23 1.396(8)
C24 H24A 0.9600
C24 H24B 0.9600
C24 H24C 0.9600
C25 H25A 0.9600
C25 H25B 0.9600
C25 H25C 0.9600
C26 C27 1.365(9)
C26 C31 1.395(10)
C27 C28 1.386(11)
C27 H27A 0.9300
C28 C29 1.389(10)
C28 H28A 0.9300
C29 C30 1.424(8)
C29 H29A 0.9300
C30 C31 1.408(10)
C30 C32 1.452(9)
C32 H32A 0.9300
C33 C34 1.554(9)
C33 H33A 0.9700
C33 H33B 0.9700
C34 C35 1.501(9)
C34 H34A 0.9700
C34 H34B 0.9700
C35 H35A 0.9700
C35 H35B 0.9700
C36 C37 1.491(10)
C36 H36A 0.9700
C36 H36B 0.9700
C37 H37A 0.9700
C37 H37B 0.9700
C38 C39 1.528(8)
C38 H38A 0.9700
C38 H38B 0.9700
C39 C40 1.539(7)
C39 H39A 0.9700
C39 H39B 0.9700
C40 H40A 0.9700
C40 H40B 0.9700
C41 C42 1.457(8)
C41 H41A 0.9300
C42 C43 1.401(9)
C42 C47 1.425(8)
C43 C44 1.369(9)
C43 H43A 0.9300
C44 C45 1.423(9)
C44 H44A 0.9300
C45 C46 1.368(9)
C45 H45A 0.9300
C46 C47 1.431(8)
C48 H48A 0.9600
C48 H48B 0.9600
C48 H48C 0.9600
C49 H49A 0.9600
C49 H49B 0.9600
C49 H49C 0.9600
C50 C51 1.368(10)
C50 C55 1.411(9)
C51 C52 1.359(10)
C51 H51A 0.9300
C52 C53 1.399(11)
C52 H52A 0.9300
C53 C54 1.378(10)
C53 H53A 0.9300
C54 C55 1.420(9)
C54 C56 1.489(10)
C56 H56A 0.9300
C57 C58 1.523(9)
C57 H57A 0.9700
C57 H57B 0.9700
C58 C59 1.471(10)
C58 H58A 0.9700
C58 H58B 0.9700
C59 H59A 0.9700
C59 H59B 0.9700
C60 C61 1.459(12)
C60 H60A 0.9700
C60 H60B 0.9700
C61 H61B 0.9700
C61 H61A 0.9700
C62 C63 1.448(10)
C62 H62B 0.9700
C62 H62A 0.9700
C63 C64 1.529(9)
C63 H63A 0.9700
C63 H63B 0.9700
C64 H64A 0.9700
C64 H64B 0.9700
C65 C66 1.466(9)
C65 H65A 0.9300
C66 C71 1.388(8)
C66 C67 1.406(8)
C67 C68 1.372(10)
C67 H67A 0.9300
C68 C69 1.371(10)
C68 H68A 0.9300
C69 C70 1.390(8)
C69 H69A 0.9300
C70 C71 1.421(8)
C72 H72A 0.9600
C72 H72B 0.9600
C72 H72C 0.9600
C73 H73A 0.9600
C73 H73B 0.9600
C73 H73C 0.9600
C74 C75 1.357(8)
C74 C79 1.408(8)
C75 C76 1.402(9)
C75 H75A 0.9300
C76 C77 1.348(10)
C76 H76A 0.9300
C77 C78 1.409(8)
C77 H77A 0.9300
C78 C79 1.416(8)
C78 C80 1.445(9)
C80 H80A 0.9300
C81 C82 1.521(9)
C81 H81A 0.9700
C81 H81B 0.9700
C82 C83 1.518(10)
C82 H82A 0.9700
C82 H82B 0.9700
C83 H83A 0.9700
C83 H83B 0.9700
C84 C85 1.446(11)
C84 H84A 0.9700
C84 H84B 0.9700
C85 H85A 0.9700
C85 H85B 0.9700
C86 C87 1.518(9)
C86 H86B 0.9700
C86 H86A 0.9700
C87 C88 1.518(10)
C87 H87A 0.9700
C87 H87B 0.9700
C88 H88A 0.9700
C88 H88B 0.9700
C89 C90 1.472(9)
C89 H89A 0.9300
C90 C95 1.400(9)
C90 C91 1.422(10)
C91 C92 1.372(9)
C91 H91A 0.9300
C92 C93 1.425(9)
C92 H92A 0.9300
C93 C94 1.362(9)
C93 H93A 0.9300
C94 C95 1.445(8)
C96 H96A 0.9600
C96 H96B 0.9600
C96 H96C 0.9600
C97 H97A 0.9600
C97 H97B 0.9600
C97 H97C 0.9600
C98 C99 1.397(9)
C98 C103 1.408(8)
C99 C100 1.399(9)
C99 H99A 0.9300
C100 C101 1.386(9)
C100 H10C 0.9300
C101 C102 1.401(9)
C101 H10D 0.9300
C102 C103 1.407(8)
C102 C104 1.455(8)
C104 H10E 0.9300
C105 C106 1.530(7)
C105 H10F 0.9700
C105 H10G 0.9700
C106 C107 1.516(8)
C106 H10H 0.9700
C106 H10I 0.9700
C107 H10J 0.9700
C107 H10K 0.9700
C108 C109 1.487(8)
C108 H10L 0.9700
C108 H10M 0.9700
C109 H10N 0.9700
C109 H10O 0.9700
C110 C111 1.519(11)
C110 H11C 0.9700
C110 H11D 0.9700
C111 C112 1.487(11)
C111 H11E 0.9300
C112 H11F 0.9700
C112 H11G 0.9700
C113 C114 1.466(10)
C113 H11H 0.9300
C114 C119 1.408(9)
C114 C115 1.410(9)
C115 C116 1.341(11)
C115 H11I 0.9300
C116 C117 1.349(10)
C116 H11J 0.9300
C117 C118 1.389(9)
C117 H11K 0.9300
C118 C119 1.401(10)
C120 H12C 0.9600
C120 H12D 0.9600
C120 H12E 0.9600
C121 H12F 0.9600
C121 H12G 0.9600
C121 H12H 0.9600
C122 C127 1.373(9)
C122 C123 1.405(8)
C123 C124 1.384(9)
C123 H12I 0.9300
C124 C125 1.360(10)
C124 H12J 0.9300
C125 C126 1.400(8)
C125 H12K 0.9300
C126 C127 1.416(7)
C126 C128 1.465(9)
C128 H12L 0.9300
C129 C130 1.527(11)
C129 H12M 0.9700
C129 H12N 0.9700
C130 C131 1.526(13)
C130 H13C 0.9700
C130 H13D 0.9700
C131 H13E 0.9700
C131 H13F 0.9700
C132 C133 1.491(9)
C132 H13R 0.9700
C132 H13G 0.9700
C133 H13H 0.9700
C133 H13I 0.9700
C134 C135 1.512(13)
C134 H13J 0.9700
C134 H13K 0.9700
C135 C136 1.521(11)
C135 H13L 0.9700
C135 H13M 0.9700
C136 H13N 0.9700
C136 H13O 0.9700
C137 C138 1.453(10)
C137 H13P 0.9300
C138 C139 1.408(11)
C138 C143 1.442(9)
C139 C140 1.369(11)
C139 H13Q 0.9300
C140 C141 1.396(10)
C140 H14C 0.9300
C141 C142 1.380(11)
C141 H14D 0.9300
C142 C143 1.403(10)
C144 H14E 0.9600
C144 H14F 0.9600
C144 H14G 0.9600
C145 H14H 0.9600
C145 H14I 0.9600
C145 H14J 0.9600
C146 C147 1.402(8)
C146 C151 1.419(7)
C147 C148 1.385(10)
C147 H14K 0.9300
C148 C149 1.365(9)
C148 H14L 0.9300
C149 C150 1.386(8)
C149 H14M 0.9300
C150 C151 1.418(8)
C150 C152 1.453(7)
C152 H15C 0.9300
C153 C154 1.537(8)
C153 H15D 0.9700
C153 H15E 0.9700
C154 C155 1.521(7)
C154 H15F 0.9700
C154 H15G 0.9700
C155 H15H 0.9700
C155 H15I 0.9700
C156 C157 1.482(11)
C156 H15J 0.9700
C156 H15K 0.9700
C157 H15L 0.9700
C157 H15M 0.9700
C158 C159 1.528(11)
C158 H15N 0.9700
C158 H15O 0.9700
C159 C160 1.507(10)
C159 H15P 0.9700
C159 H15Q 0.9700
C160 H16C 0.9700
C160 H16D 0.9700
C161 C162 1.432(13)
C161 H16E 0.9300
C162 C167 1.422(13)
C162 C163 1.425(8)
C163 C164 1.427(9)
C163 H16F 0.9300
C164 C165 1.420(9)
C164 H16H 0.9300
C165 C166 1.430(8)
C165 H16I 0.9300
C166 C167 1.433(12)
C168 H16K 0.9600
C168 H16L 0.9600
C168 H16M 0.9600
C169 C170 1.490(10)
C169 H16N 0.9600
C169 H16O 0.9600
C169 H16P 0.9600
C171 C172 1.524(12)
C171 H17B 0.9600
C171 H17C 0.9600
C171 H17D 0.9600
C173 C174 1.492(9)
C173 H17E 0.9600
C173 H17F 0.9600
C173 H17G 0.9600
C175 C176 1.509(8)
C175 H17H 0.9600
C175 H17I 0.9600
C175 H17J 0.9600
C177 C178 1.511(9)
C177 H17K 0.9600
C177 H17L 0.9600
C177 H17M 0.9600
C179 C180 1.525(10)
C179 H17N 0.9600
C179 H17O 0.9600
C179 H17P 0.9600
C181 C182 1.528(13)
C181 H18A 0.9600
C181 H18B 0.9600
C181 H18C 0.9600
C183 C184 1.530(11)
C183 H18D 0.9600
C183 H18E 0.9600
C183 H18F 0.9600
C185 H18G 0.9600
C185 H18H 0.9600
C185 H18I 0.9600
C186 C187 1.380(7)
C186 C191 1.409(8)
C187 C188 1.384(8)
C187 H18J 0.9300
C188 C189 1.347(9)
C188 H18K 0.9300
C189 C190 1.420(7)
C189 H18L 0.9300
C190 C191 1.405(7)
C190 C192 1.445(8)
C192 H19B 0.9300
C193 C194 1.540(9)
C193 H19C 0.9700
C193 H19D 0.9700
C194 C195 1.493(11)
C194 H19E 0.9700
C194 H19F 0.9700
C195 H19G 0.9700
C195 H19H 0.9700
C196 C197 1.463(13)
C196 H19P 0.9700
C196 H19I 0.9700
C197 H19J 0.9700
C197 H19K 0.9700
C198 C199 1.530(9)
C198 H19L 0.9700
C198 H19M 0.9700
C199 C200 1.519(7)
C199 H19N 0.9700
C199 H19O 0.9700
C200 H20B 0.9700
C200 H20C 0.9700
C201 C202 1.478(9)
C201 H20D 0.9300
C202 C203 1.389(10)
C202 C207 1.404(9)
C203 C204 1.377(10)
C203 H20E 0.9300
C204 C205 1.415(10)
C204 H20F 0.9300
C205 C206 1.332(9)
C205 H20G 0.9300
C206 C207 1.437(8)
C208 H20H 0.9600
C208 H20I 0.9600
C208 H20J 0.9600

loop_
_platon_squeeze_void_nr
_platon_squeeze_void_average_x
_platon_squeeze_void_average_y
_platon_squeeze_void_average_z
_platon_squeeze_void_volume
_platon_squeeze_void_count_electrons
_platon_squeeze_void_content
1 -0.010 -0.002 -0.009 27551 7994 ' '
2 0.174 0.483 0.299 9 2 ' '
3 0.174 0.517 0.799 9 2 ' '
4 0.326 0.017 0.701 9 2 ' '
5 0.326 0.983 0.201 9 2 ' '
6 0.674 0.017 0.799 9 2 ' '
7 0.674 0.983 0.299 9 2 ' '
8 0.826 0.483 0.201 9 2 ' '
9 0.826 0.517 0.701 9 2 ' '
